data_8000391
loop_
_publ_author_name
'Chen, Along'
'Kang, Xi'
'Jin, Shan'
'Du, Wenjun'
'Wang, Shuxin'
'Zhu, Manzhou'

_publ_section_title
;
 Gram-Scale Preparation of Stable Hydride M@Cu<sub>24</sub> (M = Au/Cu)
 Nanoclusters.
;
_journal_issue 20
_journal_name_full 'The journal of physical chemistry letters'
_journal_page_first 6124
_journal_page_last 6128
_journal_paper_doi 10.1021/acs.jpclett.9b02297
_journal_volume 10
_journal_year 2019
_chemical_formula_moiety '2(C108 H72 Cu12.5 F18 P6)'
_chemical_formula_sum 'C216 H144 Cu25 F36 P12'
_chemical_formula_weight 5383.44
_space_group_crystal_system orthorhombic
_space_group_IT_number 30
_space_group_name_Hall 'P 2 -2bc'
_space_group_name_H-M_alt 'P n c 2'
_atom_sites_solution_hydrogens geom
_atom_sites_solution_primary dual
_audit_creation_date 2019-01-24
_audit_creation_method
;
Olex2 1.2
(compiled 2018.05.29 svn.r3508 for OlexSys, GUI svn.r5506)
;
_audit_update_record
;
2019-01-24 deposited with the CCDC.	2019-08-05 downloaded from the CCDC.
;
_cell_angle_alpha 90
_cell_angle_beta 90
_cell_angle_gamma 90
_cell_formula_units_Z 4
_cell_length_a 34.557(3)
_cell_length_b 22.3796(19)
_cell_length_c 32.859(3)
_cell_measurement_reflns_used 9954
_cell_measurement_temperature 160
_cell_measurement_theta_max 24.485
_cell_measurement_theta_min 2.202
_cell_volume 25412(4)
_computing_cell_refinement 'SAINT V8.38A (?, 2016)'
_computing_data_reduction 'SAINT V8.38A (?, 2016)'
_computing_molecular_graphics 'Olex2 (Dolomanov et al., 2009)'
_computing_publication_material 'Olex2 (Dolomanov et al., 2009)'
_computing_structure_refinement 'ShelXL (Sheldrick, 2015)'
_computing_structure_solution 'ShelXT (Sheldrick, 2015)'
_diffrn_ambient_temperature 160
_diffrn_measured_fraction_theta_full 0.999
_diffrn_measured_fraction_theta_max 0.999
_diffrn_measurement_device_type 'Apex II'
_diffrn_radiation_type MoK\a
_diffrn_radiation_wavelength 0.71073
_diffrn_reflns_av_R_equivalents 0.1316
_diffrn_reflns_av_unetI/netI 0.1736
_diffrn_reflns_Laue_measured_fraction_full 0.999
_diffrn_reflns_Laue_measured_fraction_max 0.999
_diffrn_reflns_limit_h_max 41
_diffrn_reflns_limit_h_min -32
_diffrn_reflns_limit_k_max 26
_diffrn_reflns_limit_k_min -22
_diffrn_reflns_limit_l_max 26
_diffrn_reflns_limit_l_min -39
_diffrn_reflns_number 68031
_diffrn_reflns_point_group_measured_fraction_full 0.752
_diffrn_reflns_point_group_measured_fraction_max 0.752
_diffrn_reflns_theta_full 25.000
_diffrn_reflns_theta_max 25.000
_diffrn_reflns_theta_min 1.084
_exptl_absorpt_coefficient_mu 2.185
_exptl_absorpt_correction_T_max 0.7456
_exptl_absorpt_correction_T_min 0.4346
_exptl_absorpt_correction_type multi-scan
_exptl_absorpt_process_details
'SADABS-2016/2 (Bruker,2016/2) was used for absorption correction. wR2(int) was 0.1273 before and 0.0898 after correction. The Ratio of minimum to maximum transmission is 0.5829. The \l/2 correction factor is Not present.'
_exptl_crystal_colour 'dark black'
_exptl_crystal_colour_modifier dark
_exptl_crystal_colour_primary black
_exptl_crystal_density_diffrn 1.407
_exptl_crystal_description block
_exptl_crystal_F_000 10676
_exptl_crystal_size_max 0.1
_exptl_crystal_size_mid 0.1
_exptl_crystal_size_min 0.1
_refine_diff_density_max 1.789
_refine_diff_density_min -1.701
_refine_diff_density_rms 0.220
_refine_ls_abs_structure_details
;
 Flack x determined using 4487 quotients [(I+)-(I-)]/[(I+)+(I-)]
 (Parsons, Flack and Wagner, Acta Cryst. B69 (2013) 249-259).
;
_refine_ls_abs_structure_Flack 0.037(17)
_refine_ls_extinction_method none
_refine_ls_goodness_of_fit_ref 0.984
_refine_ls_hydrogen_treatment constr
_refine_ls_matrix_type full
_refine_ls_number_parameters 2171
_refine_ls_number_reflns 33679
_refine_ls_number_restraints 4897
_refine_ls_restrained_S_all 0.923
_refine_ls_R_factor_all 0.1692
_refine_ls_R_factor_gt 0.0956
_refine_ls_shift/su_max 0.001
_refine_ls_shift/su_mean 0.000
_refine_ls_structure_factor_coef Fsqd
_refine_ls_weighting_details 'w=1/[\s^2^(Fo^2^)+(0.1604P)^2^] where P=(Fo^2^+2Fc^2^)/3'
_refine_ls_weighting_scheme calc
_refine_ls_wR_factor_gt 0.2458
_refine_ls_wR_factor_ref 0.2819
_reflns_Friedel_coverage 0.477
_reflns_Friedel_fraction_full 0.495
_reflns_Friedel_fraction_max 0.495
_reflns_number_gt 19048
_reflns_number_total 33679
_reflns_threshold_expression 'I > 2\s(I)'
_cod_data_source_file jz9b02297_si_004.cif
_cod_data_source_block 20190123b_0m
_cod_original_cell_volume 25413(3)
_cod_database_code 8000391
_shelx_shelxl_version_number 2016/4
_shelx_space_group_comment
;
The symmetry employed for this shelxl refinement is uniquely defined
by the following loop, which should always be used as a source of
symmetry information in preference to the above space-group names.
They are only intended as comments.
;
_shelx_estimated_absorpt_t_max 0.811
_shelx_estimated_absorpt_t_min 0.811
_olex2_refinement_description
;
1. Fixed Uiso
 At 1.2 times of:
  All C(H) groups
2. Uiso/Uaniso restraints and constraints
C019 \\sim C01T \\sim C01N \\sim C050 \\sim C06X \\sim C057 \\sim C01A \\sim
C01J \\sim C06Z \\sim C05C \\sim C04M \\sim C021 \\sim C01B \\sim C02G \\sim
C025 \\sim C045 \\sim C04R \\sim C01G \\sim C01D \\sim C03D \\sim C04X \\sim
C059 \\sim C02F \\sim C05A \\sim C01M \\sim C03W \\sim C051 \\sim C07X \\sim
C07T \\sim C04S \\sim C01R \\sim C03R \\sim C068 \\sim C071 \\sim C065 \\sim
C043 \\sim C01W \\sim C080 \\sim C08C \\sim C07A \\sim C06U \\sim C033 \\sim
C024 \\sim C01H \\sim C03S \\sim C03H \\sim C03N \\sim C01Z \\sim C026 \\sim
C04Y \\sim C05M \\sim C07Z \\sim C05W \\sim C042 \\sim C02C \\sim C02L \\sim
C06B \\sim C07K \\sim C04N \\sim C062 \\sim C03E \\sim C02Q \\sim C05H \\sim
C06C \\sim C069 \\sim C06A \\sim C072 \\sim C02U \\sim C04I \\sim C075 \\sim
C05Q \\sim C05S \\sim C06Q \\sim C02V \\sim C058 \\sim C05D \\sim C06N \\sim
C06P \\sim C06W \\sim C02W \\sim C07E \\sim C07R \\sim C078 \\sim C07O \\sim
C05L \\sim C02X \\sim C056 \\sim C06R \\sim C04D \\sim C03L \\sim C03C \\sim
C02Z \\sim C05J \\sim C074 \\sim C066 \\sim C06V \\sim C07N \\sim C030 \\sim
C02B \\sim C040 \\sim C06K \\sim C07P \\sim C04G \\sim C031 \\sim C032 \\sim
C03J \\sim C05K \\sim C06S \\sim C06D \\sim C046 \\sim C03A \\sim C02J \\sim
C02R \\sim C07V \\sim C05Z \\sim C02S \\sim C03B \\sim C082 \\sim C06L \\sim
C05Y \\sim C07H \\sim C05B \\sim C03G \\sim C01Q \\sim C03Y \\sim C07G \\sim
C07I \\sim C07Q \\sim C03I \\sim C05O \\sim C076 \\sim C07W \\sim C06G \\sim
C04B \\sim C03M \\sim C06F \\sim C05N \\sim C04W \\sim C05U \\sim C04F \\sim
C03O \\sim C035 \\sim C028 \\sim C05P \\sim C06E \\sim C05G \\sim C03P \\sim
C02H \\sim C01X \\sim C03U \\sim C03K \\sim C05I \\sim C03V \\sim C04U \\sim
C05T \\sim C04T \\sim C037 \\sim C02D \\sim C03X \\sim C041 \\sim C06I \\sim
C08B \\sim C067 \\sim C03Q \\sim C01O \\sim C048 \\sim C044 \\sim C07M \\sim
C053 \\sim C01P \\sim C036 \\sim C04A \\sim C060 \\sim C06M \\sim C081 \\sim
C05F \\sim C038 \\sim C04C \\sim C04Z \\sim C04O \\sim C07J \\sim C07L \\sim
C063 \\sim C04E \\sim C055 \\sim C02P \\sim C05X \\sim C6 \\sim C05E \\sim C04H
\\sim C073 \\sim C07B \\sim C07F \\sim C06J \\sim C052 \\sim C04K \\sim C083
\\sim C07D \\sim C07S \\sim C06O \\sim C04Q \\sim C04L \\sim C05R \\sim C06T
\\sim C07C \\sim C085 \\sim C064 \\sim C04P \\sim C04V \\sim C05V \\sim C061
\\sim C04J \\sim C06Y \\sim C06H \\sim C034 \\sim C03Z: within 3.8A with sigma
of 0.01 and sigma for terminal atoms of 0.02
Uanis(F018) \\sim Ueq: with sigma of 0.001 and sigma for terminal atoms of 0.002
Uanis(F01F) \\sim Ueq: with sigma of 0.001 and sigma for terminal atoms of 0.002
Uanis(F047) \\sim Ueq: with sigma of 0.001 and sigma for terminal atoms of 0.002
3. Rigid body (RIGU) restrains
 F018
 with sigma for 1-2 distances of 0.001 and sigma for 1-3 distances of 0.001
 F01F
 with sigma for 1-2 distances of 0.001 and sigma for 1-3 distances of 0.001
 F047
 with sigma for 1-2 distances of 0.001 and sigma for 1-3 distances of 0.001
4.a Aromatic/amide H refined with riding coordinates:
 C01T(H01T), C01N(H01N), C06X(H06X), C057(H057), C01J(H01J), C06Z(H06Z),
 C04M(H04M), C021(H021), C02G(H02G), C025(H025), C04R(H04R), C01G(H01G),
 C03D(H03D), C04X(H04X), C02F(H02F), C05A(H05A), C03W(H03W), C051(H051),
 C07T(H07T), C04S(H04S), C03R(H03R), C068(H068), C065(H065), C043(H043),
 C080(H080), C08C(H08C), C06U(H06U), C033(H033), C01H(H01H), C03S(H03S),
 C03N(H03N), C01Z(H01Z), C04Y(H04Y), C05M(H05M), C05W(H05W), C042(H042),
 C06B(H06B), C07K(H07K), C062(H062), C03E(H03E), C05H(H05H), C06C(H06C),
 C06A(H06A), C072(H072), C04I(H04I), C075(H075), C05S(H05S), C06Q(H06Q),
 C058(H058), C05D(H05D), C06P(H06P), C06W(H06W), C07E(H07E), C07R(H07R),
 C07O(H07O), C05L(H05L), C056(H056), C06R(H06R), C03L(H03L), C03C(H03C),
 C05J(H05J), C074(H074), C06V(H06V), C07N(H07N), C02B(H02B), C040(H040),
 C07P(H07P), C04G(H04G), C03J(H03J), C05K(H05K), C06D(H06D), C046(H046),
 C02J(H02J), C02R(H02R), C05Z(H05Z), C02S(H02S), C082(H082), C06L(H06L),
 C07H(H07H), C05B(H05B), C01Q(H01Q), C03Y(H03Y), C07I(H07I), C07Q(H07Q),
 C05O(H05O), C076(H076), C06G(H06G), C04B(H04B), C06F(H06F), C05N(H05N),
 C05U(H05U), C04F(H04F), C035(H035), C028(H028), C06E(H06E), C05G(H05G),
 C02H(H02H), C01X(H01X), C03K(H03K), C05I(H05I), C04U(H04U), C05T(H05T),
 C037(H037), C02D(H02D), C06I(H06I), C08B(H08B), C03Q(H03Q), C01O(H01O),
 C044(H044), C07M(H07M), C01P(H01P), C036(H036), C060(H060), C06M(H06M),
 C05F(H05F), C038(H038), C04Z(H04Z), C04O(H04O), C07L(H07L), C063(H063),
 C055(H055), C02P(H02P), C6(H6), C05E(H05E), C073(H073), C07B(H07B), C06J(H06J),
  C052(H052), C083(H083), C07D(H07D), C06O(H06O), C04Q(H04Q), C05R(H05R),
 C06T(H06T), C085(H085), C064(H064), C02C(H02C), C031(H031), C05V(H05V),
 C04V(H04V), C04J(H04J), C06Y(H06Y), C034(H034), C03Z(H03Z)
4.b Fitted hexagon refined as free rotating group:
 C019(C01T,C01N,C050,C06X,C057), C01A(C01J,C06Z,C05C,C04M,C021), C01B(C02G,
 C025,C045,C04R,C01G), C01D(C03D,C04X,C059,C02F,C05A), C01M(C03W,C051,C07X,C07T,
 C04S), C01R(C03R,C068,C071,C065,C043), C01W(C080,C08C,C07A,C06U,C033),
 C024(C01H,C03S,C03H,C03N,C01Z), C026(C04Y,C05M,C07Z,C05W,C042), C02L(C06B,C07K,
 C04N,C062,C03E), C02Q(C05H,C06C,C069,C06A,C072), C02U(C04I,C075,C05Q,C05S,
 C06Q), C02V(C058,C05D,C06N,C06P,C06W), C02W(C07E,C07R,C078,C07O,C05L),
 C02X(C056,C06R,C04D,C03L,C03C), C02Z(C05J,C074,C066,C06V,C07N), C030(C02B,C040,
 C06K,C07P,C04G), C032(C03J,C05K,C06S,C06D,C046), C03A(C02J,C02R,C07V,C05Z,
 C02S), C03B(C082,C06L,C05Y,C07H,C05B), C03G(C01Q,C03Y,C07G,C07I,C07Q),
 C03I(C05O,C076,C07W,C06G,C04B), C03M(C06F,C05N,C04W,C05U,C04F), C03O(C035,C028,
 C05P,C06E,C05G), C03P(C02H,C01X,C03U,C03K,C05I), C03V(C04U,C05T,C04T,C037,
 C02D), C041(C06I,C08B,C067,C03Q,C01O), C048(C044,C07M,C053,C01P,C036),
 C04A(C060,C06M,C081,C05F,C038), C04C(C04Z,C04O,C07J,C07L,C063), C04E(C055,C02P,
 C05X,C6,C05E), C04H(C073,C07B,C07F,C06J,C052), C04K(C083,C07D,C07S,C06O,C04Q),
 C04L(C05R,C06T,C07C,C085,C064), C04P(C02C,C031,C03X,C05V,C04V), C061(C04J,C06Y,
 C06H,C034,C03Z)
;
_olex2_submission_special_instructions 'No special instructions were received'

loop_
_space_group_symop_operation_xyz
'x, y, z'
'-x, -y, z'
'x, -y+1/2, z+1/2'
'-x, y+1/2, z+1/2'

loop_
_atom_site_label
_atom_site_type_symbol
_atom_site_fract_x
_atom_site_fract_y
_atom_site_fract_z
_atom_site_U_iso_or_equiv
_atom_site_adp_type
_atom_site_occupancy
_atom_site_site_symmetry_order
_atom_site_calc_flag
_atom_site_refinement_flags_posn
_atom_site_refinement_flags_adp
_atom_site_refinement_flags_occupancy
Cu4 Cu -0.02005(6) 0.04745(11) 0.75972(9) 0.0289(7) Uani 1 1 d . . .
Cu3 Cu -0.07289(6) 0.03351(10) 0.68278(9) 0.0285(7) Uani 1 1 d . . .
Cu5 Cu 0.04169(6) 0.08198(11) 0.72771(9) 0.0289(7) Uani 1 1 d . . .
Cu1 Cu 0.000000 0.000000 0.68988(12) 0.0229(9) Uani 1 2 d S T P
Cu05 Cu 0.42572(6) 0.47080(10) 0.80145(9) 0.0263(7) Uani 1 1 d . . .
Cu9 Cu -0.09288(7) 0.07191(11) 0.74849(10) 0.0334(8) Uani 1 1 d . . .
Cu12 Cu -0.02165(6) 0.11222(10) 0.69738(9) 0.0293(7) Uani 1 1 d . . .
Cu15 Cu 0.55201(6) 0.43159(10) 0.77214(9) 0.0278(7) Uani 1 1 d . . .
Cu11 Cu 0.10846(6) 0.04947(11) 0.72274(10) 0.0314(7) Uani 1 1 d . . .
Cu6 Cu 0.05353(6) 0.06494(10) 0.65254(9) 0.0291(7) Uani 1 1 d . . .
Cu2 Cu -0.03152(6) 0.03005(11) 0.62042(10) 0.0318(7) Uani 1 1 d . . .
Cu20 Cu 0.52084(6) 0.54658(10) 0.87940(9) 0.0276(7) Uani 1 1 d . . .
Cu16 Cu 0.46746(6) 0.47232(11) 0.73968(9) 0.0287(7) Uani 1 1 d . . .
Cu14 Cu 0.500000 0.500000 0.80923(12) 0.0215(9) Uani 1 2 d S T P
Cu8 Cu -0.04770(7) 0.14193(12) 0.63209(10) 0.0373(8) Uani 1 1 d . . .
Cu19 Cu 0.46033(6) 0.58468(10) 0.84680(9) 0.0261(7) Uani 1 1 d . . .
Cu21 Cu 0.39305(6) 0.55574(11) 0.84156(9) 0.0301(7) Uani 1 1 d . . .
Cu18 Cu 0.47503(6) 0.38983(10) 0.81681(9) 0.0274(7) Uani 1 1 d . . .
Cu10 Cu 0.06260(7) 0.02410(11) 0.79210(9) 0.0336(7) Uani 1 1 d . . .
Cu25 Cu 0.40649(6) 0.43357(11) 0.86758(9) 0.0298(7) Uani 1 1 d . . .
Cu0L Cu 0.56097(7) 0.47114(11) 0.91165(9) 0.0316(7) Uani 1 1 d . . .
Cu7 Cu 0.01583(7) 0.09205(13) 0.58731(10) 0.0380(8) Uani 1 1 d . . .
Cu23 Cu 0.44730(7) 0.36221(11) 0.75154(10) 0.0342(7) Uani 1 1 d . . .
Cu13 Cu 0.03071(7) 0.16741(11) 0.65524(11) 0.0381(8) Uani 1 1 d . . .
Cu24 Cu 0.52477(7) 0.33122(10) 0.77433(10) 0.0351(8) Uani 1 1 d . . .
Cu22 Cu 0.48629(7) 0.59074(12) 0.70639(10) 0.0355(8) Uani 1 1 d . . .
P8 P 0.16879(13) 0.0864(2) 0.7120(2) 0.0319(15) Uani 1 1 d . . .
P3 P 0.57364(15) 0.4319(3) 0.9736(2) 0.0323(15) Uani 1 1 d . . .
P1 P 0.33273(13) 0.5930(2) 0.8319(2) 0.0328(15) Uani 1 1 d . . .
P4 P 0.54507(15) 0.2355(2) 0.7835(2) 0.0363(16) Uani 1 1 d . . .
P7 P 0.07641(15) 0.0611(3) 0.8544(2) 0.0373(16) Uani 1 1 d . . .
P12 P -0.12712(15) 0.1462(3) 0.7783(2) 0.0396(17) Uani 1 1 d . . .
P9 P 0.05408(17) 0.2616(3) 0.6635(3) 0.0466(19) Uani 1 1 d . . .
P2 P 0.37066(14) 0.3635(2) 0.8996(2) 0.0362(16) Uani 1 1 d . . .
P5 P 0.39692(15) 0.3102(2) 0.7254(2) 0.0384(17) Uani 1 1 d . . .
P6 P 0.46177(16) 0.6121(3) 0.6445(2) 0.0410(17) Uani 1 1 d . . .
P10 P 0.04020(17) 0.1119(3) 0.5252(2) 0.0424(17) Uani 1 1 d . . .
P11 P -0.09661(16) 0.1965(3) 0.6055(2) 0.0436(18) Uani 1 1 d . . .
F013 F 0.2834(4) -0.0591(8) 0.8032(6) 0.085(6) Uani 1 1 d . . .
F014 F 0.2160(5) 0.4429(8) 0.9159(7) 0.105(8) Uani 1 1 d . . .
F015 F 0.2552(4) 0.4534(8) 0.6934(6) 0.080(6) Uani 1 1 d . . .
F016 F 0.2017(5) 0.3430(6) 0.7432(7) 0.091(7) Uani 1 1 d . . .
F017 F 0.3224(4) 0.1293(7) 0.8323(6) 0.073(5) Uani 1 1 d . . .
F018 F 0.7341(5) 0.3386(9) 0.9847(7) 0.094(6) Uani 1 1 d . U .
C019 C 0.5463(4) 0.3641(6) 0.9839(5) 0.041(3) Uani 1 1 d . U .
C01T C 0.5100(4) 0.3585(6) 0.9661(5) 0.043(3) Uani 1 1 d G U .
H01T H 0.501387 0.387374 0.946941 0.052 Uiso 1 1 calc R . .
C01N C 0.4864(3) 0.3105(6) 0.9762(5) 0.046(2) Uani 1 1 d G U .
H01N H 0.461551 0.306624 0.964013 0.055 Uiso 1 1 calc R . .
C050 C 0.4990(4) 0.2682(6) 1.0042(6) 0.046(3) Uani 1 1 d G U .
C06X C 0.5353(4) 0.2738(6) 1.0220(5) 0.045(3) Uani 1 1 d G U .
H06X H 0.543886 0.244932 1.041152 0.054 Uiso 1 1 calc R . .
C057 C 0.5589(3) 0.3218(6) 1.0119(5) 0.045(3) Uani 1 1 d G U .
H057 H 0.583722 0.325681 1.024081 0.053 Uiso 1 1 calc R . .
C01A C 0.0508(4) 0.1305(6) 0.8652(6) 0.054(3) Uani 1 1 d . U .
C01J C 0.0639(4) 0.1722(7) 0.8933(6) 0.056(3) Uani 1 1 d G U .
H01J H 0.088402 0.166916 0.906021 0.067 Uiso 1 1 calc R . .
C06Z C 0.0413(4) 0.2215(7) 0.9030(5) 0.055(3) Uani 1 1 d G U .
H06Z H 0.050246 0.249941 0.922255 0.066 Uiso 1 1 calc R . .
C05C C 0.0055(4) 0.2292(6) 0.8844(6) 0.057(3) Uani 1 1 d G U .
C04M C -0.0077(4) 0.1875(7) 0.8563(6) 0.055(3) Uani 1 1 d G U .
H04M H -0.032162 0.192798 0.843592 0.066 Uiso 1 1 calc R . .
C021 C 0.0150(4) 0.1382(7) 0.8466(5) 0.054(3) Uani 1 1 d G U .
H021 H 0.005993 0.109772 0.827358 0.064 Uiso 1 1 calc R . .
C01B C 0.0646(5) 0.0168(7) 0.8999(5) 0.054(3) Uani 1 1 d . U .
C02G C 0.0731(4) 0.0353(6) 0.9393(6) 0.057(3) Uani 1 1 d G U .
H02G H 0.087841 0.070514 0.943639 0.069 Uiso 1 1 calc R . .
C025 C 0.0601(5) 0.0021(8) 0.9723(5) 0.057(4) Uani 1 1 d G U .
H025 H 0.065902 0.014678 0.999251 0.069 Uiso 1 1 calc R . .
C045 C 0.0385(5) -0.0495(7) 0.9660(5) 0.057(4) Uani 1 1 d G U .
C04R C 0.0299(4) -0.0679(6) 0.9266(6) 0.056(4) Uani 1 1 d G U .
H04R H 0.015201 -0.103159 0.922247 0.067 Uiso 1 1 calc R . .
C01G C 0.0430(5) -0.0347(7) 0.8936(5) 0.053(4) Uani 1 1 d G U .
H01G H 0.037140 -0.047324 0.866635 0.064 Uiso 1 1 calc R . .
F01C F 0.0228(4) -0.0759(9) 0.9974(5) 0.080(6) Uani 1 1 d . . .
C01D C 0.1845(4) 0.0794(8) 0.6583(4) 0.050(3) Uani 1 1 d . U .
C03D C 0.2233(4) 0.0745(8) 0.6477(5) 0.055(3) Uani 1 1 d G U .
H03D H 0.242338 0.069074 0.668211 0.065 Uiso 1 1 calc R . .
C04X C 0.2342(3) 0.0774(8) 0.6070(5) 0.054(3) Uani 1 1 d G U .
H04X H 0.260736 0.074036 0.599760 0.065 Uiso 1 1 calc R . .
C059 C 0.2063(4) 0.0853(8) 0.5770(4) 0.055(3) Uani 1 1 d G U .
C02F C 0.1675(4) 0.0902(8) 0.5876(5) 0.058(3) Uani 1 1 d G U .
H02F H 0.148500 0.095595 0.567120 0.069 Uiso 1 1 calc R . .
C05A C 0.1566(3) 0.0873(8) 0.6283(5) 0.054(3) Uani 1 1 d G U .
H05A H 0.130101 0.090634 0.635570 0.065 Uiso 1 1 calc R . .
F01E F -0.1675(5) 0.3842(7) 0.7075(8) 0.105(8) Uani 1 1 d . . .
F01F F 0.3117(5) 0.4520(9) 1.0583(7) 0.094(6) Uani 1 1 d . U .
F01I F 0.5498(6) 0.1607(8) 0.9568(6) 0.090(6) Uani 1 1 d . . .
F01K F -0.0446(7) 0.4492(10) 0.5893(9) 0.139(10) Uani 1 1 d . . .
F01L F 0.5276(4) 0.5791(7) 1.1176(5) 0.068(5) Uani 1 1 d . . .
C01M C -0.0858(5) 0.2302(8) 0.5558(5) 0.059(3) Uani 1 1 d . U .
C03W C -0.0789(5) 0.1911(6) 0.5237(6) 0.062(3) Uani 1 1 d G U .
H03W H -0.077308 0.149319 0.528649 0.074 Uiso 1 1 calc R . .
C051 C -0.0743(5) 0.2131(7) 0.4845(5) 0.064(3) Uani 1 1 d G U .
H051 H -0.069526 0.186378 0.462563 0.076 Uiso 1 1 calc R . .
C07X C -0.0766(5) 0.2742(8) 0.4773(5) 0.065(4) Uani 1 1 d G U .
C07T C -0.0836(5) 0.3133(6) 0.5093(6) 0.065(4) Uani 1 1 d G U .
H07T H -0.085145 0.355029 0.504398 0.078 Uiso 1 1 calc R . .
C04S C -0.0882(5) 0.2913(7) 0.5486(5) 0.062(3) Uani 1 1 d G U .
H04S H -0.092927 0.317972 0.570484 0.075 Uiso 1 1 calc R . .
C01R C 0.1802(4) 0.1642(5) 0.7239(6) 0.052(3) Uani 1 1 d . U .
C03R C 0.2153(4) 0.1891(6) 0.7121(6) 0.055(3) Uani 1 1 d G U .
H03R H 0.234331 0.165040 0.699175 0.066 Uiso 1 1 calc R . .
C068 C 0.2225(4) 0.2493(7) 0.7191(6) 0.058(3) Uani 1 1 d G U .
H068 H 0.246512 0.266404 0.711052 0.069 Uiso 1 1 calc R . .
C071 C 0.1947(4) 0.2846(5) 0.7380(7) 0.058(3) Uani 1 1 d G U .
C065 C 0.1596(4) 0.2596(7) 0.7498(6) 0.058(3) Uani 1 1 d G U .
H065 H 0.140575 0.283726 0.762647 0.069 Uiso 1 1 calc R . .
C043 C 0.1524(3) 0.1994(7) 0.7427(6) 0.055(3) Uani 1 1 d G U .
H043 H 0.128394 0.182361 0.750771 0.067 Uiso 1 1 calc R . .
F01S F -0.2387(4) 0.0561(9) 0.5724(8) 0.104(7) Uani 1 1 d . . .
F01U F 0.5585(7) 0.5483(10) 0.5015(6) 0.109(8) Uani 1 1 d . . .
F01V F 0.7081(4) 0.1795(7) 0.7444(8) 0.103(8) Uani 1 1 d . . .
C01W C 0.3517(4) 0.3858(8) 0.9491(5) 0.053(3) Uani 1 1 d . U .
C080 C 0.3145(4) 0.4089(8) 0.9521(5) 0.059(3) Uani 1 1 d G U .
H080 H 0.298280 0.410280 0.928782 0.070 Uiso 1 1 calc R . .
C08C C 0.3010(3) 0.4300(8) 0.9893(6) 0.061(4) Uani 1 1 d G U .
H08C H 0.275522 0.445739 0.991353 0.073 Uiso 1 1 calc R . .
C07A C 0.3247(5) 0.4279(9) 1.0234(5) 0.060(4) Uani 1 1 d G U .
C06U C 0.3619(4) 0.4048(8) 1.0204(5) 0.058(4) Uani 1 1 d G U .
H06U H 0.378105 0.403440 1.043742 0.070 Uiso 1 1 calc R . .
C033 C 0.3754(3) 0.3838(8) 0.9832(6) 0.054(3) Uani 1 1 d G U .
H033 H 0.400864 0.367981 0.981171 0.065 Uiso 1 1 calc R . .
F01Y F -0.2526(4) 0.2632(8) 0.6838(7) 0.087(6) Uani 1 1 d . . .
F020 F -0.1919(6) 0.0761(11) 0.9385(7) 0.112(8) Uani 1 1 d . . .
F022 F 0.3169(5) 0.4793(10) 0.6056(7) 0.101(7) Uani 1 1 d . . .
F023 F 0.2164(4) 0.3117(10) 0.6154(8) 0.112(8) Uani 1 1 d . . .
C024 C 0.5642(4) 0.4783(6) 1.0183(4) 0.043(3) Uani 1 1 d . U .
C01H C 0.5447(4) 0.5320(6) 1.0128(4) 0.040(3) Uani 1 1 d G U .
H01H H 0.539349 0.545951 0.986036 0.047 Uiso 1 1 calc R . .
C03S C 0.5332(4) 0.5655(5) 1.0463(5) 0.043(3) Uani 1 1 d G U .
H03S H 0.519932 0.602213 1.042480 0.052 Uiso 1 1 calc R . .
C03H C 0.5411(4) 0.5451(6) 1.0854(4) 0.042(3) Uani 1 1 d G U .
C03N C 0.5605(5) 0.4914(7) 1.0909(4) 0.046(3) Uani 1 1 d G U .
H03N H 0.565934 0.477453 1.117668 0.056 Uiso 1 1 calc R . .
C01Z C 0.5721(4) 0.4579(5) 1.0574(5) 0.044(3) Uani 1 1 d G U .
H01Z H 0.585351 0.421191 1.061224 0.053 Uiso 1 1 calc R . .
C026 C 0.3744(4) 0.2517(6) 0.7573(5) 0.050(2) Uani 1 1 d . U .
C04Y C 0.3427(4) 0.2188(7) 0.7440(4) 0.052(2) Uani 1 1 d G U .
H04Y H 0.332665 0.224988 0.717406 0.062 Uiso 1 1 calc R . .
C05M C 0.3257(4) 0.1768(7) 0.7696(5) 0.052(3) Uani 1 1 d G U .
H05M H 0.304071 0.154359 0.760453 0.062 Uiso 1 1 calc R . .
C07Z C 0.3404(4) 0.1678(7) 0.8085(5) 0.053(3) Uani 1 1 d G U .
C05W C 0.3721(4) 0.2007(7) 0.8218(4) 0.050(2) Uani 1 1 d G U .
H05W H 0.382124 0.194511 0.848360 0.060 Uiso 1 1 calc R . .
C042 C 0.3891(4) 0.2427(7) 0.7962(5) 0.050(2) Uani 1 1 d G U .
H042 H 0.410719 0.265140 0.805314 0.060 Uiso 1 1 calc R . .
F027 F -0.0317(4) 0.3637(6) 0.8062(6) 0.079(6) Uani 1 1 d . . .
F029 F 0.3055(5) 0.8490(6) 0.8717(7) 0.086(6) Uani 1 1 d . . .
F02A F 0.0569(5) 0.3355(9) 0.8353(7) 0.102(7) Uani 1 1 d . . .
F02E F 0.4555(5) 0.1361(7) 0.9276(6) 0.079(5) Uani 1 1 d . . .
F02I F 0.4765(4) 0.2218(6) 1.0128(6) 0.074(5) Uani 1 1 d . . .
F02K F 0.0794(6) 0.3704(8) 0.5159(6) 0.098(6) Uani 1 1 d . . .
C02L C 0.2950(4) 0.5502(6) 0.8575(5) 0.051(3) Uani 1 1 d . U .
C06B C 0.2765(5) 0.5704(6) 0.8924(6) 0.054(3) Uani 1 1 d G U .
H06B H 0.282082 0.609108 0.902807 0.065 Uiso 1 1 calc R . .
C07K C 0.2499(4) 0.5341(7) 0.9122(5) 0.057(3) Uani 1 1 d G U .
H07K H 0.237216 0.547936 0.936109 0.069 Uiso 1 1 calc R . .
C04N C 0.2417(4) 0.4775(7) 0.8971(5) 0.055(3) Uani 1 1 d G U .
C062 C 0.2602(4) 0.4572(5) 0.8621(6) 0.053(3) Uani 1 1 d G U .
H062 H 0.254598 0.418547 0.851765 0.064 Uiso 1 1 calc R . .
C03E C 0.2868(4) 0.4936(7) 0.8423(5) 0.051(3) Uani 1 1 d G U .
H03E H 0.299465 0.479718 0.818462 0.062 Uiso 1 1 calc R . .
F02M F -0.0174(5) 0.2765(7) 0.8926(6) 0.080(6) Uani 1 1 d . . .
F02N F 0.2393(5) 0.2572(10) 0.8100(7) 0.103(7) Uani 1 1 d . . .
F02O F 0.2810(5) 0.6026(8) 0.6602(6) 0.082(6) Uani 1 1 d . . .
C02Q C 0.6228(3) 0.4036(7) 0.9794(5) 0.045(3) Uani 1 1 d . U .
C05H C 0.6342(4) 0.3562(7) 0.9548(5) 0.047(3) Uani 1 1 d G U .
H05H H 0.616265 0.338595 0.936482 0.057 Uiso 1 1 calc R . .
C06C C 0.6718(4) 0.3346(7) 0.9571(5) 0.052(3) Uani 1 1 d G U .
H06C H 0.679651 0.302241 0.940285 0.062 Uiso 1 1 calc R . .
C069 C 0.6981(3) 0.3604(7) 0.9839(6) 0.050(3) Uani 1 1 d G U .
C06A C 0.6867(4) 0.4078(7) 1.0085(5) 0.052(3) Uani 1 1 d G U .
H06A H 0.704592 0.425441 1.026803 0.063 Uiso 1 1 calc R . .
C072 C 0.6490(4) 0.4294(6) 1.0062(5) 0.049(3) Uani 1 1 d G U .
H072 H 0.641206 0.461795 1.023000 0.059 Uiso 1 1 calc R . .
F02T F 0.4427(6) 0.0531(9) 0.7082(8) 0.121(9) Uani 1 1 d . . .
C02U C 0.0251(4) 0.3196(7) 0.6382(6) 0.061(3) Uani 1 1 d . U .
C04I C 0.0399(4) 0.3597(8) 0.6099(6) 0.065(3) Uani 1 1 d G U .
H04I H 0.066330 0.357469 0.602077 0.078 Uiso 1 1 calc R . .
C075 C 0.0160(5) 0.4031(8) 0.5929(6) 0.068(3) Uani 1 1 d G U .
H075 H 0.026120 0.430469 0.573597 0.081 Uiso 1 1 calc R . .
C05Q C -0.0227(4) 0.4063(8) 0.6043(7) 0.066(3) Uani 1 1 d G U .
C05S C -0.0375(4) 0.3662(8) 0.6326(6) 0.064(3) Uani 1 1 d G U .
H05S H -0.063902 0.368445 0.640425 0.077 Uiso 1 1 calc R . .
C06Q C -0.0136(5) 0.3229(8) 0.6496(6) 0.064(3) Uani 1 1 d G U .
H06Q H -0.023693 0.295445 0.668906 0.077 Uiso 1 1 calc R . .
C02V C 0.5147(4) 0.1778(7) 0.7583(6) 0.054(3) Uani 1 1 d . U .
C058 C 0.4758(4) 0.1765(7) 0.7687(5) 0.056(3) Uani 1 1 d G U .
H058 H 0.465862 0.204033 0.788116 0.068 Uiso 1 1 calc R . .
C05D C 0.4513(3) 0.1348(8) 0.7508(6) 0.057(3) Uani 1 1 d G U .
H05D H 0.424644 0.133913 0.757926 0.068 Uiso 1 1 calc R . .
C06N C 0.4658(4) 0.0945(7) 0.7225(6) 0.058(3) Uani 1 1 d G U .
C06P C 0.5048(4) 0.0958(7) 0.7121(6) 0.061(3) Uani 1 1 d G U .
H06P H 0.514658 0.068289 0.692699 0.073 Uiso 1 1 calc R . .
C06W C 0.5292(3) 0.1375(8) 0.7300(6) 0.058(3) Uani 1 1 d G U .
H06W H 0.555876 0.138409 0.722889 0.069 Uiso 1 1 calc R . .
C02W C 0.1265(3) 0.0832(7) 0.8613(6) 0.056(3) Uani 1 1 d . U .
C07E C 0.1512(4) 0.0492(7) 0.8853(6) 0.059(3) Uani 1 1 d G U .
H07E H 0.141582 0.015453 0.899611 0.071 Uiso 1 1 calc R . .
C07R C 0.1901(4) 0.0646(7) 0.8884(6) 0.061(3) Uani 1 1 d G U .
H07R H 0.206992 0.041377 0.904840 0.074 Uiso 1 1 calc R . .
C078 C 0.2042(3) 0.1140(8) 0.8676(6) 0.059(3) Uani 1 1 d G U .
C07O C 0.1795(4) 0.1481(7) 0.8436(6) 0.061(3) Uani 1 1 d G U .
H07O H 0.189109 0.181830 0.829280 0.073 Uiso 1 1 calc R . .
C05L C 0.1406(4) 0.1327(7) 0.8404(6) 0.059(3) Uani 1 1 d G U .
H05L H 0.123698 0.155907 0.824050 0.070 Uiso 1 1 calc R . .
C02X C 0.4065(5) 0.2734(7) 0.6772(5) 0.053(3) Uani 1 1 d . U .
C056 C 0.4052(4) 0.2118(7) 0.6718(5) 0.056(3) Uani 1 1 d G U .
H056 H 0.399758 0.186485 0.694314 0.067 Uiso 1 1 calc R . .
C06R C 0.4117(5) 0.1873(5) 0.6336(6) 0.059(3) Uani 1 1 d G U .
H06R H 0.410846 0.145238 0.629923 0.070 Uiso 1 1 calc R . .
C04D C 0.4196(5) 0.2244(8) 0.6007(5) 0.058(3) Uani 1 1 d G U .
C03L C 0.4209(5) 0.2860(7) 0.6060(5) 0.058(3) Uani 1 1 d G U .
H03L H 0.426345 0.311323 0.583525 0.070 Uiso 1 1 calc R . .
C03C C 0.4144(5) 0.3105(5) 0.6443(6) 0.054(3) Uani 1 1 d G U .
H03C H 0.415257 0.352570 0.647915 0.065 Uiso 1 1 calc R . .
F02Y F 0.4251(6) 0.1993(9) 0.5626(7) 0.099(7) Uani 1 1 d . . .
C02Z C 0.0540(5) 0.1911(6) 0.5205(7) 0.063(3) Uani 1 1 d . U .
C05J C 0.0909(4) 0.2114(7) 0.5304(7) 0.067(3) Uani 1 1 d G U .
H05J H 0.110425 0.183731 0.537991 0.080 Uiso 1 1 calc R . .
C074 C 0.0991(4) 0.2722(8) 0.5293(7) 0.068(3) Uani 1 1 d G U .
H074 H 0.124253 0.286047 0.536061 0.081 Uiso 1 1 calc R . .
C066 C 0.0705(5) 0.3127(6) 0.5182(7) 0.068(3) Uani 1 1 d G U .
C06V C 0.0336(4) 0.2924(7) 0.5083(7) 0.069(3) Uani 1 1 d G U .
H06V H 0.014059 0.320125 0.500779 0.083 Uiso 1 1 calc R . .
C07N C 0.0254(4) 0.2317(8) 0.5095(7) 0.066(3) Uani 1 1 d G U .
H07N H 0.000230 0.217809 0.502709 0.079 Uiso 1 1 calc R . .
C030 C -0.1672(4) 0.1822(7) 0.7521(5) 0.053(2) Uani 1 1 d . U .
C02B C -0.1745(4) 0.1639(6) 0.7124(5) 0.054(3) Uani 1 1 d G U .
H02B H -0.159589 0.132826 0.700530 0.065 Uiso 1 1 calc R . .
C040 C -0.2037(4) 0.1913(7) 0.6900(5) 0.056(3) Uani 1 1 d G U .
H040 H -0.208729 0.178794 0.662844 0.067 Uiso 1 1 calc R . .
C06K C -0.2256(4) 0.2368(7) 0.7073(5) 0.056(3) Uani 1 1 d G U .
C07P C -0.2182(4) 0.2550(6) 0.7470(6) 0.057(3) Uani 1 1 d G U .
H07P H -0.233157 0.286134 0.758809 0.068 Uiso 1 1 calc R . .
C04G C -0.1890(4) 0.2277(7) 0.7694(5) 0.054(3) Uani 1 1 d G U .
H04G H -0.184017 0.240166 0.796495 0.065 Uiso 1 1 calc R . .
C032 C 0.3220(4) 0.6722(5) 0.8455(6) 0.049(3) Uani 1 1 d . U .
C03J C 0.3532(3) 0.7079(6) 0.8565(6) 0.049(3) Uani 1 1 d G U .
H03J H 0.378455 0.691327 0.857795 0.058 Uiso 1 1 calc R . .
C05K C 0.3474(3) 0.7680(6) 0.8655(6) 0.052(3) Uani 1 1 d G U .
H05K H 0.368765 0.792383 0.872967 0.062 Uiso 1 1 calc R . .
C06S C 0.3105(4) 0.7923(5) 0.8636(6) 0.053(3) Uani 1 1 d G U .
C06D C 0.2792(3) 0.7565(6) 0.8526(6) 0.053(3) Uani 1 1 d G U .
H06D H 0.253980 0.773153 0.851298 0.064 Uiso 1 1 calc R . .
C046 C 0.2850(3) 0.6965(6) 0.8436(6) 0.051(3) Uani 1 1 d G U .
H046 H 0.263670 0.672096 0.836125 0.062 Uiso 1 1 calc R . .
F039 F -0.0731(6) 0.2958(9) 0.4389(7) 0.108(8) Uani 1 1 d . . .
C03A C -0.0966(4) 0.2123(6) 0.7911(6) 0.054(2) Uani 1 1 d . U .
C02J C -0.0650(4) 0.2235(7) 0.7661(5) 0.054(3) Uani 1 1 d G U .
H02J H -0.058357 0.196011 0.745192 0.065 Uiso 1 1 calc R . .
C02R C -0.0430(4) 0.2749(7) 0.7717(5) 0.056(2) Uani 1 1 d G U .
H02R H -0.021398 0.282530 0.754582 0.067 Uiso 1 1 calc R . .
C07V C -0.0527(4) 0.3151(6) 0.8023(6) 0.056(3) Uani 1 1 d G U .
C05Z C -0.0843(4) 0.3040(7) 0.8273(5) 0.056(3) Uani 1 1 d G U .
H05Z H -0.090921 0.331449 0.848165 0.067 Uiso 1 1 calc R . .
C02S C -0.1063(4) 0.2526(7) 0.8217(5) 0.054(3) Uani 1 1 d G U .
H02S H -0.127881 0.244930 0.838775 0.065 Uiso 1 1 calc R . .
C03B C 0.4504(5) 0.6919(5) 0.6405(6) 0.057(3) Uani 1 1 d . U .
C082 C 0.4787(4) 0.7312(7) 0.6266(6) 0.060(3) Uani 1 1 d G U .
H082 H 0.502612 0.716132 0.616703 0.072 Uiso 1 1 calc R . .
C06L C 0.4719(4) 0.7924(7) 0.6271(6) 0.062(4) Uani 1 1 d G U .
H06L H 0.491181 0.819182 0.617588 0.074 Uiso 1 1 calc R . .
C05Y C 0.4369(5) 0.8143(5) 0.6415(6) 0.060(4) Uani 1 1 d G U .
C07H C 0.4086(4) 0.7751(7) 0.6554(6) 0.063(4) Uani 1 1 d G U .
H07H H 0.384681 0.790133 0.665308 0.075 Uiso 1 1 calc R . .
C05B C 0.4154(4) 0.7139(7) 0.6549(6) 0.059(3) Uani 1 1 d G U .
H05B H 0.396111 0.687082 0.664424 0.071 Uiso 1 1 calc R . .
F03F F 0.2175(6) 0.0865(11) 0.5382(7) 0.110(8) Uani 1 1 d . . .
C03G C 0.3283(4) 0.3332(7) 0.8749(5) 0.051(2) Uani 1 1 d . U .
C01Q C 0.3235(4) 0.3460(7) 0.8338(5) 0.050(2) Uani 1 1 d G U .
H01Q H 0.340887 0.372540 0.820534 0.060 Uiso 1 1 calc R . .
C03Y C 0.2934(4) 0.3199(7) 0.8121(4) 0.052(2) Uani 1 1 d G U .
H03Y H 0.290182 0.328622 0.784024 0.062 Uiso 1 1 calc R . .
C07G C 0.2681(4) 0.2810(7) 0.8315(5) 0.055(3) Uani 1 1 d G U .
C07I C 0.2728(4) 0.2682(7) 0.8726(5) 0.057(3) Uani 1 1 d G U .
H07I H 0.255462 0.241671 0.885875 0.068 Uiso 1 1 calc R . .
C07Q C 0.3029(4) 0.2943(8) 0.8943(4) 0.053(3) Uani 1 1 d G U .
H07Q H 0.306167 0.285589 0.922385 0.064 Uiso 1 1 calc R . .
C03I C 0.0118(5) 0.0966(8) 0.4789(5) 0.061(3) Uani 1 1 d . U .
C05O C 0.0250(4) 0.1098(8) 0.4400(6) 0.063(3) Uani 1 1 d G U .
H05O H 0.049058 0.129627 0.436398 0.075 Uiso 1 1 calc R . .
C076 C 0.0030(5) 0.0939(9) 0.4063(5) 0.063(4) Uani 1 1 d G U .
H076 H 0.011969 0.102901 0.379667 0.076 Uiso 1 1 calc R . .
C07W C -0.0322(5) 0.0648(8) 0.4115(5) 0.062(4) Uani 1 1 d G U .
C06G C -0.0454(4) 0.0517(8) 0.4505(6) 0.062(4) Uani 1 1 d G U .
H06G H -0.069447 0.031792 0.454076 0.074 Uiso 1 1 calc R . .
C04B C -0.0234(5) 0.0675(9) 0.4842(5) 0.061(3) Uani 1 1 d G U .
H04B H -0.032358 0.058517 0.510808 0.074 Uiso 1 1 calc R . .
C03M C 0.2066(4) 0.0440(6) 0.7385(5) 0.052(3) Uani 1 1 d . U .
C06F C 0.2283(4) 0.0693(5) 0.7697(6) 0.055(3) Uani 1 1 d G U .
H06F H 0.225115 0.110389 0.776243 0.066 Uiso 1 1 calc R . .
C05N C 0.2546(4) 0.0346(7) 0.7913(5) 0.055(3) Uani 1 1 d G U .
H05N H 0.269369 0.051967 0.812602 0.066 Uiso 1 1 calc R . .
C04W C 0.2592(4) -0.0254(7) 0.7817(5) 0.056(3) Uani 1 1 d G U .
C05U C 0.2376(4) -0.0508(5) 0.7505(6) 0.056(3) Uani 1 1 d G U .
H05U H 0.240729 -0.091855 0.743960 0.067 Uiso 1 1 calc R . .
C04F C 0.2113(4) -0.0161(7) 0.7289(5) 0.055(3) Uani 1 1 d G U .
H04F H 0.196475 -0.033433 0.707601 0.066 Uiso 1 1 calc R . .
C03O C 0.3542(3) 0.3571(6) 0.7133(5) 0.049(3) Uani 1 1 d . U .
C035 C 0.3464(4) 0.4080(7) 0.7361(5) 0.050(3) Uani 1 1 d G U .
H035 H 0.363907 0.420261 0.756804 0.060 Uiso 1 1 calc R . .
C028 C 0.3131(4) 0.4409(6) 0.7287(5) 0.049(2) Uani 1 1 d G U .
H028 H 0.307766 0.475738 0.744253 0.059 Uiso 1 1 calc R . .
C05P C 0.2875(3) 0.4230(6) 0.6984(6) 0.049(3) Uani 1 1 d G U .
C06E C 0.2952(4) 0.3720(7) 0.6756(5) 0.050(3) Uani 1 1 d G U .
H06E H 0.277748 0.359752 0.654940 0.060 Uiso 1 1 calc R . .
C05G C 0.3286(4) 0.3391(6) 0.6831(5) 0.050(3) Uani 1 1 d G U .
H05G H 0.333890 0.304274 0.667489 0.060 Uiso 1 1 calc R . .
C03P C 0.3164(4) 0.5904(8) 0.7794(4) 0.048(3) Uani 1 1 d . U .
C02H C 0.3437(3) 0.5946(7) 0.7485(5) 0.048(3) Uani 1 1 d G U .
H02H H 0.370519 0.594988 0.754865 0.058 Uiso 1 1 calc R . .
C01X C 0.3317(4) 0.5983(7) 0.7082(5) 0.050(3) Uani 1 1 d G U .
H01X H 0.350386 0.601223 0.687006 0.060 Uiso 1 1 calc R . .
C03U C 0.2925(4) 0.5978(8) 0.6988(4) 0.050(3) Uani 1 1 d G U .
C03K C 0.2653(3) 0.5936(7) 0.7298(5) 0.048(3) Uani 1 1 d G U .
H03K H 0.238443 0.593300 0.723401 0.058 Uiso 1 1 calc R . .
C05I C 0.2772(4) 0.5899(7) 0.7701(5) 0.049(3) Uani 1 1 d G U .
H05I H 0.258575 0.587065 0.791261 0.059 Uiso 1 1 calc R . .
F03T F -0.0538(6) 0.0495(9) 0.3817(6) 0.092(6) Uani 1 1 d . . .
C03V C 0.3982(4) 0.2943(5) 0.9109(6) 0.049(2) Uani 1 1 d . U .
C04U C 0.3853(4) 0.2540(7) 0.9401(5) 0.050(3) Uani 1 1 d G U .
H04U H 0.363357 0.263260 0.956265 0.060 Uiso 1 1 calc R . .
C05T C 0.4046(4) 0.2001(6) 0.9456(5) 0.053(3) Uani 1 1 d G U .
H05T H 0.395797 0.172496 0.965539 0.063 Uiso 1 1 calc R . .
C04T C 0.4367(4) 0.1865(6) 0.9219(6) 0.051(3) Uani 1 1 d G U .
C037 C 0.4496(4) 0.2268(7) 0.8927(5) 0.050(2) Uani 1 1 d G U .
H037 H 0.471583 0.217475 0.876529 0.060 Uiso 1 1 calc R . .
C02D C 0.4303(4) 0.2807(6) 0.8872(5) 0.049(3) Uani 1 1 d G U .
H02D H 0.439144 0.308239 0.867255 0.058 Uiso 1 1 calc R . .
C041 C 0.0531(5) 0.2862(8) 0.7173(5) 0.059(3) Uani 1 1 d . U .
C06I C 0.0514(5) 0.3463(7) 0.7279(6) 0.061(3) Uani 1 1 d G U .
H06I H 0.048669 0.375819 0.707296 0.073 Uiso 1 1 calc R . .
C08B C 0.0536(5) 0.3631(6) 0.7685(6) 0.063(3) Uani 1 1 d G U .
H08B H 0.052430 0.404148 0.775731 0.076 Uiso 1 1 calc R . .
C067 C 0.0575(5) 0.3198(8) 0.7986(5) 0.060(3) Uani 1 1 d G U .
C03Q C 0.0593(4) 0.2598(7) 0.7880(5) 0.057(2) Uani 1 1 d G U .
H03Q H 0.061957 0.230197 0.808554 0.069 Uiso 1 1 calc R . .
C01O C 0.0570(4) 0.2429(6) 0.7473(6) 0.056(3) Uani 1 1 d G U .
H01O H 0.058196 0.201867 0.740119 0.068 Uiso 1 1 calc R . .
F047 F 0.1801(5) -0.0330(8) 0.4868(7) 0.089(6) Uani 1 1 d . U .
C048 C -0.1394(3) 0.1499(7) 0.5930(6) 0.055(3) Uani 1 1 d . U .
C044 C -0.1652(4) 0.1680(7) 0.5631(5) 0.057(3) Uani 1 1 d G U .
H044 H -0.159632 0.202036 0.546829 0.068 Uiso 1 1 calc R . .
C07M C -0.1993(4) 0.1363(7) 0.5569(5) 0.057(3) Uani 1 1 d G U .
H07M H -0.217042 0.148727 0.536454 0.069 Uiso 1 1 calc R . .
C053 C -0.2076(4) 0.0865(7) 0.5807(6) 0.058(3) Uani 1 1 d G U .
C01P C -0.1817(4) 0.0684(6) 0.6106(6) 0.055(3) Uani 1 1 d G U .
H01P H -0.187287 0.034396 0.626848 0.066 Uiso 1 1 calc R . .
C036 C -0.1476(4) 0.1001(7) 0.6168(5) 0.055(3) Uani 1 1 d G U .
H036 H -0.129877 0.087704 0.637224 0.066 Uiso 1 1 calc R . .
F049 F 0.2413(4) 0.1318(9) 0.8701(7) 0.099(7) Uani 1 1 d . . .
C04A C 0.5949(3) 0.2156(7) 0.7693(7) 0.054(3) Uani 1 1 d . U .
C060 C 0.6095(4) 0.1587(6) 0.7765(6) 0.055(3) Uani 1 1 d G U .
H060 H 0.593136 0.128530 0.787407 0.066 Uiso 1 1 calc R . .
C06M C 0.6479(4) 0.1459(6) 0.7677(7) 0.057(4) Uani 1 1 d G U .
H06M H 0.657874 0.106946 0.772580 0.069 Uiso 1 1 calc R . .
C081 C 0.6718(3) 0.1900(7) 0.7517(7) 0.059(4) Uani 1 1 d G U .
C05F C 0.6573(4) 0.2469(6) 0.7446(6) 0.057(4) Uani 1 1 d G U .
H05F H 0.673601 0.277067 0.733651 0.068 Uiso 1 1 calc R . .
C038 C 0.6188(4) 0.2597(5) 0.7534(7) 0.056(4) Uani 1 1 d G U .
H038 H 0.608864 0.298652 0.748477 0.068 Uiso 1 1 calc R . .
C04C C 0.4913(5) 0.5962(8) 0.5987(5) 0.056(3) Uani 1 1 d . U .
C04Z C 0.5272(5) 0.5696(8) 0.6049(4) 0.056(4) Uani 1 1 d G U .
H04Z H 0.536400 0.563230 0.631757 0.068 Uiso 1 1 calc R . .
C04O C 0.5495(4) 0.5522(8) 0.5717(6) 0.057(4) Uani 1 1 d G U .
H04O H 0.574008 0.534039 0.575975 0.069 Uiso 1 1 calc R . .
C07J C 0.5360(5) 0.5615(8) 0.5324(5) 0.061(4) Uani 1 1 d G U .
C07L C 0.5001(5) 0.5881(8) 0.5262(4) 0.059(4) Uani 1 1 d G U .
H07L H 0.490886 0.594487 0.499316 0.071 Uiso 1 1 calc R . .
C063 C 0.4778(4) 0.6055(8) 0.5593(6) 0.058(3) Uani 1 1 d G U .
H063 H 0.453276 0.623679 0.555097 0.069 Uiso 1 1 calc R . .
C04E C 0.0849(4) 0.0715(7) 0.5154(6) 0.060(3) Uani 1 1 d . U .
C055 C 0.0921(4) 0.0182(8) 0.5357(5) 0.060(3) Uani 1 1 d G U .
H055 H 0.075105 0.005230 0.556667 0.072 Uiso 1 1 calc R . .
C02P C 0.1241(5) -0.0162(7) 0.5253(6) 0.061(3) Uani 1 1 d G U .
H02P H 0.128965 -0.052706 0.539179 0.073 Uiso 1 1 calc R . .
C05X C 0.1489(4) 0.0027(7) 0.4946(6) 0.062(3) Uani 1 1 d G U .
C6 C 0.1417(5) 0.0561(8) 0.4743(6) 0.064(4) Uani 1 1 d G U .
H6 H 0.158691 0.069023 0.453371 0.077 Uiso 1 1 calc R . .
C05E C 0.1097(5) 0.0905(7) 0.4847(6) 0.063(3) Uani 1 1 d G U .
H05E H 0.104832 0.126960 0.470859 0.076 Uiso 1 1 calc R . .
C04H C -0.1184(4) 0.2573(7) 0.6370(5) 0.056(2) Uani 1 1 d . U .
C073 C -0.1493(4) 0.2911(7) 0.6229(5) 0.058(3) Uani 1 1 d G U .
H073 H -0.159206 0.284640 0.596301 0.070 Uiso 1 1 calc R . .
C07B C -0.1659(4) 0.3343(7) 0.6478(6) 0.057(3) Uani 1 1 d G U .
H07B H -0.187102 0.357358 0.638227 0.069 Uiso 1 1 calc R . .
C07F C -0.1515(4) 0.3437(7) 0.6868(5) 0.057(3) Uani 1 1 d G U .
C06J C -0.1205(4) 0.3099(7) 0.7009(5) 0.056(2) Uani 1 1 d G U .
H06J H -0.110642 0.316352 0.727489 0.068 Uiso 1 1 calc R . .
C052 C -0.1039(4) 0.2667(7) 0.6760(6) 0.058(3) Uani 1 1 d G U .
H052 H -0.082745 0.243634 0.685564 0.069 Uiso 1 1 calc R . .
C04K C -0.1477(4) 0.1287(8) 0.8280(5) 0.055(3) Uani 1 1 d . U .
C083 C -0.1871(4) 0.1173(8) 0.8320(5) 0.058(3) Uani 1 1 d G U .
H083 H -0.203668 0.120977 0.809071 0.069 Uiso 1 1 calc R . .
C07D C -0.2021(3) 0.1006(8) 0.8695(6) 0.059(4) Uani 1 1 d G U .
H07D H -0.229039 0.092849 0.872256 0.071 Uiso 1 1 calc R . .
C07S C -0.1778(5) 0.0952(8) 0.9030(5) 0.059(4) Uani 1 1 d G U .
C06O C -0.1385(4) 0.1066(8) 0.8990(5) 0.060(4) Uani 1 1 d G U .
H06O H -0.121885 0.102935 0.921928 0.071 Uiso 1 1 calc R . .
C04Q C -0.1234(3) 0.1233(8) 0.8615(6) 0.056(3) Uani 1 1 d G U .
H04Q H -0.096514 0.131063 0.858743 0.068 Uiso 1 1 calc R . .
C04L C 0.1038(3) 0.2781(7) 0.6489(7) 0.060(3) Uani 1 1 d . U .
C05R C 0.1252(4) 0.2329(6) 0.6307(7) 0.063(3) Uani 1 1 d G U .
H05R H 0.113990 0.194638 0.626451 0.075 Uiso 1 1 calc R . .
C06T C 0.1632(4) 0.2436(7) 0.6186(7) 0.063(3) Uani 1 1 d G U .
H06T H 0.177828 0.212711 0.606148 0.075 Uiso 1 1 calc R . .
C07C C 0.1796(4) 0.2995(7) 0.6248(7) 0.061(3) Uani 1 1 d G U .
C085 C 0.1582(4) 0.3447(6) 0.6431(7) 0.064(3) Uani 1 1 d G U .
H085 H 0.169455 0.382938 0.647315 0.077 Uiso 1 1 calc R . .
C064 C 0.1203(4) 0.3340(7) 0.6551(6) 0.062(3) Uani 1 1 d G U .
H064 H 0.105617 0.364866 0.667619 0.075 Uiso 1 1 calc R . .
C04P C 0.5428(5) 0.2103(7) 0.8374(4) 0.052(3) Uani 1 1 d . U .
C02C C 0.5495(4) 0.2530(5) 0.8673(5) 0.052(3) Uani 1 1 d G U .
H02C H 0.552322 0.293848 0.860007 0.062 Uiso 1 1 calc R . .
C031 C 0.5520(4) 0.2359(6) 0.9079(5) 0.051(3) Uani 1 1 d G U .
H031 H 0.556526 0.265101 0.928333 0.061 Uiso 1 1 calc R . .
C03X C 0.5478(5) 0.1762(7) 0.9185(4) 0.053(3) Uani 1 1 d G U .
C05V C 0.5411(4) 0.1335(5) 0.8886(6) 0.054(3) Uani 1 1 d G U .
H05V H 0.538300 0.092646 0.895916 0.065 Uiso 1 1 calc R . .
C04V C 0.5386(4) 0.1506(6) 0.8480(5) 0.053(3) Uani 1 1 d G U .
H04V H 0.534096 0.121392 0.827590 0.064 Uiso 1 1 calc R . .
F054 F 0.4322(6) 0.8713(7) 0.6375(7) 0.096(7) Uani 1 1 d . . .
C061 C 0.4152(4) 0.5751(7) 0.6335(6) 0.055(3) Uani 1 1 d . U .
C04J C 0.3907(5) 0.5947(7) 0.6027(6) 0.058(3) Uani 1 1 d G U .
H04J H 0.396250 0.630802 0.588697 0.070 Uiso 1 1 calc R . .
C06Y C 0.3582(5) 0.5615(8) 0.5925(5) 0.061(3) Uani 1 1 d G U .
H06Y H 0.341427 0.574881 0.571481 0.073 Uiso 1 1 calc R . .
C06H C 0.3501(4) 0.5086(7) 0.6131(6) 0.056(3) Uani 1 1 d G U .
C034 C 0.3746(5) 0.4890(6) 0.6438(6) 0.053(3) Uani 1 1 d G U .
H034 H 0.369098 0.452869 0.657861 0.063 Uiso 1 1 calc R . .
C03Z C 0.4072(4) 0.5222(7) 0.6540(5) 0.054(3) Uani 1 1 d G U .
H03Z H 0.423921 0.508790 0.675077 0.065 Uiso 1 1 calc R . .

loop_
_atom_site_aniso_label
_atom_site_aniso_U_11
_atom_site_aniso_U_22
_atom_site_aniso_U_33
_atom_site_aniso_U_23
_atom_site_aniso_U_13
_atom_site_aniso_U_12
Cu4 0.0170(11) 0.0288(13) 0.041(2) 0.0017(12) 0.0057(12) 0.0003(10)
Cu3 0.0155(11) 0.0269(13) 0.043(2) -0.0002(12) 0.0039(12) -0.0006(9)
Cu5 0.0142(11) 0.0333(14) 0.039(2) 0.0001(12) 0.0032(12) -0.0013(10)
Cu1 0.0121(14) 0.0254(17) 0.031(3) 0.000 0.000 0.0024(13)
Cu05 0.0161(11) 0.0256(13) 0.037(2) 0.0038(12) 0.0031(12) 0.0018(9)
Cu9 0.0224(12) 0.0334(14) 0.044(2) -0.0095(13) 0.0024(13) 0.0061(10)
Cu12 0.0200(11) 0.0263(13) 0.041(2) 0.0054(12) 0.0021(13) -0.0020(10)
Cu15 0.0227(11) 0.0238(13) 0.037(2) -0.0033(12) -0.0001(13) -0.0025(10)
Cu11 0.0156(11) 0.0325(14) 0.046(2) -0.0032(13) 0.0044(13) -0.0028(10)
Cu6 0.0229(12) 0.0245(13) 0.040(2) 0.0027(12) 0.0041(13) 0.0032(10)
Cu2 0.0199(11) 0.0321(14) 0.044(2) 0.0061(13) 0.0024(13) 0.0042(10)
Cu20 0.0158(11) 0.0265(13) 0.040(2) 0.0040(12) -0.0032(12) -0.0012(10)
Cu16 0.0178(11) 0.0310(13) 0.037(2) -0.0041(12) 0.0037(12) -0.0043(10)
Cu14 0.0131(14) 0.0201(17) 0.031(3) 0.000 0.000 -0.0015(12)
Cu8 0.0273(12) 0.0343(14) 0.050(2) 0.0080(14) -0.0020(14) 0.0094(11)
Cu19 0.0142(10) 0.0299(13) 0.034(2) 0.0012(12) 0.0004(12) 0.0006(9)
Cu21 0.0142(11) 0.0315(13) 0.045(2) -0.0025(13) -0.0008(12) 0.0048(10)
Cu18 0.0168(11) 0.0238(13) 0.042(2) -0.0059(12) -0.0039(12) 0.0013(9)
Cu10 0.0322(13) 0.0329(14) 0.036(2) -0.0030(13) -0.0033(14) -0.0094(11)
Cu25 0.0188(11) 0.0330(13) 0.038(2) 0.0076(12) -0.0001(12) -0.0063(10)
Cu0L 0.0291(12) 0.0288(14) 0.037(2) 0.0022(12) -0.0047(13) 0.0050(10)
Cu7 0.0231(12) 0.0493(17) 0.042(2) 0.0156(14) 0.0031(14) 0.0006(12)
Cu23 0.0242(12) 0.0334(14) 0.045(2) -0.0030(13) -0.0072(14) -0.0101(11)
Cu13 0.0266(12) 0.0240(13) 0.064(3) 0.0028(13) 0.0118(15) 0.0004(10)
Cu24 0.0273(12) 0.0229(13) 0.055(2) -0.0015(13) 0.0110(14) 0.0011(10)
Cu22 0.0249(12) 0.0425(16) 0.039(2) 0.0097(14) -0.0013(13) -0.0011(11)
P8 0.012(2) 0.039(3) 0.045(5) 0.001(3) 0.002(3) -0.005(2)
P3 0.024(3) 0.043(3) 0.031(4) 0.003(3) -0.006(3) 0.005(2)
P1 0.014(2) 0.036(3) 0.049(5) -0.001(3) 0.000(3) 0.008(2)
P4 0.026(3) 0.024(3) 0.058(5) -0.005(3) 0.005(3) 0.004(2)
P7 0.027(3) 0.049(4) 0.036(5) -0.012(3) -0.002(3) -0.011(3)
P12 0.024(2) 0.037(3) 0.057(5) -0.006(3) 0.013(3) 0.004(2)
P9 0.036(3) 0.029(3) 0.074(6) 0.011(3) 0.003(4) -0.005(2)
P2 0.020(2) 0.034(3) 0.054(5) 0.008(3) -0.001(3) -0.010(2)
P5 0.027(3) 0.031(3) 0.056(5) -0.009(3) -0.006(3) -0.011(2)
P6 0.034(3) 0.048(4) 0.041(5) 0.015(3) -0.003(3) 0.000(3)
P10 0.036(3) 0.052(4) 0.040(5) 0.010(3) 0.013(3) 0.000(3)
P11 0.028(3) 0.044(3) 0.059(5) 0.019(3) 0.001(3) 0.013(3)
F013 0.053(9) 0.083(11) 0.118(18) 0.024(11) -0.034(10) 0.034(8)
F014 0.073(11) 0.092(13) 0.15(2) -0.007(13) 0.074(13) -0.023(10)
F015 0.047(8) 0.085(11) 0.108(17) -0.010(11) -0.022(10) 0.012(8)
F016 0.080(11) 0.030(8) 0.16(2) 0.005(10) -0.005(13) -0.026(7)
F017 0.069(9) 0.063(10) 0.087(14) 0.020(9) 0.000(10) -0.042(8)
F018 0.092(6) 0.096(6) 0.095(6) -0.001(2) -0.002(3) 0.004(2)
C019 0.035(5) 0.040(5) 0.047(6) 0.001(5) -0.006(5) 0.007(4)
C01T 0.039(5) 0.040(5) 0.051(6) 0.000(5) 0.000(5) 0.005(5)
C01N 0.038(4) 0.044(5) 0.055(5) 0.001(4) -0.001(5) 0.004(4)
C050 0.042(5) 0.041(6) 0.055(6) 0.004(5) -0.003(6) 0.004(5)
C06X 0.042(6) 0.042(6) 0.053(7) 0.003(6) -0.002(6) 0.002(6)
C057 0.039(5) 0.044(5) 0.051(6) 0.001(5) -0.006(5) 0.005(4)
C01A 0.040(5) 0.054(5) 0.069(6) -0.009(5) 0.003(5) -0.010(5)
C01J 0.042(5) 0.055(5) 0.070(6) -0.009(5) 0.002(5) -0.010(5)
C06Z 0.043(6) 0.053(6) 0.070(7) -0.010(6) 0.009(6) -0.012(6)
C05C 0.046(5) 0.055(6) 0.071(6) -0.009(6) 0.007(6) -0.007(5)
C04M 0.042(4) 0.051(5) 0.073(5) -0.007(5) 0.006(5) -0.004(4)
C021 0.039(5) 0.053(5) 0.069(6) -0.011(5) 0.007(5) -0.008(5)
C01B 0.039(5) 0.055(5) 0.069(6) -0.007(5) 0.000(5) -0.010(5)
C02G 0.043(5) 0.058(5) 0.071(6) -0.006(5) 0.001(5) -0.010(5)
C025 0.045(6) 0.058(7) 0.069(8) -0.005(7) -0.003(7) -0.005(6)
C045 0.042(6) 0.059(7) 0.069(8) -0.002(7) -0.004(7) -0.006(6)
C04R 0.039(6) 0.060(7) 0.068(8) -0.005(7) 0.000(7) -0.009(6)
C01G 0.037(6) 0.053(7) 0.069(8) -0.004(7) 0.003(7) -0.010(6)
F01C 0.052(8) 0.144(16) 0.044(12) 0.041(11) 0.021(9) -0.002(10)
C01D 0.030(5) 0.052(5) 0.069(6) -0.004(5) 0.005(5) -0.006(5)
C03D 0.035(5) 0.057(5) 0.072(6) -0.006(5) 0.004(5) -0.007(5)
C04X 0.034(6) 0.057(6) 0.072(7) -0.006(6) 0.006(6) -0.007(6)
C059 0.036(6) 0.059(6) 0.072(7) -0.005(6) 0.007(6) -0.003(6)
C02F 0.041(4) 0.060(5) 0.072(5) 0.002(5) 0.007(5) -0.001(4)
C05A 0.035(5) 0.057(5) 0.070(6) -0.003(5) 0.006(5) -0.005(5)
F01E 0.064(10) 0.055(10) 0.20(3) -0.034(12) 0.051(13) 0.020(8)
F01F 0.094(6) 0.095(6) 0.093(6) -0.001(2) 0.002(3) 0.000(2)
F01I 0.115(14) 0.081(12) 0.074(15) 0.017(11) 0.026(13) 0.017(10)
F01K 0.16(2) 0.104(17) 0.15(3) 0.031(16) -0.036(19) 0.086(16)
F01L 0.074(10) 0.076(11) 0.053(12) -0.034(9) -0.002(9) -0.003(8)
C01M 0.043(5) 0.058(5) 0.076(6) 0.015(5) 0.005(5) 0.009(5)
C03W 0.049(5) 0.061(5) 0.077(6) 0.017(5) 0.005(5) 0.008(5)
C051 0.051(5) 0.064(6) 0.076(6) 0.017(6) 0.006(6) 0.007(5)
C07X 0.051(6) 0.065(6) 0.078(7) 0.020(6) 0.009(6) 0.006(6)
C07T 0.051(6) 0.065(7) 0.079(7) 0.019(6) 0.007(7) 0.004(6)
C04S 0.049(5) 0.060(5) 0.078(6) 0.015(5) 0.007(5) 0.010(5)
C01R 0.034(4) 0.054(5) 0.070(5) -0.004(5) 0.003(5) -0.007(4)
C03R 0.037(4) 0.056(5) 0.072(5) -0.003(5) 0.004(5) -0.006(4)
C068 0.040(5) 0.058(6) 0.075(6) -0.003(6) 0.003(6) -0.006(5)
C071 0.043(5) 0.057(5) 0.075(6) -0.004(5) 0.004(5) -0.004(5)
C065 0.040(5) 0.056(5) 0.076(6) -0.003(5) 0.004(5) -0.005(5)
C043 0.038(4) 0.056(5) 0.073(5) -0.004(5) 0.002(5) -0.007(4)
F01S 0.043(9) 0.126(16) 0.14(2) 0.027(15) -0.044(11) -0.012(9)
F01U 0.150(18) 0.130(17) 0.046(14) 0.015(12) 0.037(13) 0.051(14)
F01V 0.038(8) 0.070(11) 0.20(2) 0.023(13) 0.046(12) 0.022(7)
C01W 0.037(5) 0.058(5) 0.062(6) 0.002(5) -0.001(5) -0.005(5)
C080 0.042(5) 0.067(5) 0.067(6) -0.002(5) 0.000(5) -0.006(5)
C08C 0.041(6) 0.074(7) 0.068(7) -0.004(7) 0.002(6) -0.002(6)
C07A 0.043(6) 0.071(7) 0.066(7) -0.006(7) 0.000(6) -0.003(6)
C06U 0.042(6) 0.068(7) 0.065(7) -0.001(7) -0.001(6) -0.003(6)
C033 0.039(5) 0.060(6) 0.064(6) -0.002(6) 0.000(5) -0.005(5)
F01Y 0.052(8) 0.094(12) 0.113(18) 0.019(12) -0.004(10) 0.037(9)
F020 0.102(14) 0.149(19) 0.085(18) 0.019(14) 0.051(13) 0.003(13)
F022 0.071(11) 0.134(17) 0.099(18) 0.010(14) -0.032(12) -0.038(11)
F023 0.035(8) 0.151(18) 0.15(2) 0.020(16) 0.030(11) -0.030(10)
C024 0.038(5) 0.043(5) 0.047(6) -0.003(5) -0.007(5) 0.003(4)
C01H 0.036(6) 0.042(6) 0.041(7) -0.005(6) -0.006(6) 0.001(6)
C03S 0.040(6) 0.046(6) 0.045(7) -0.005(6) -0.006(6) -0.003(6)
C03H 0.035(6) 0.045(6) 0.044(7) -0.003(6) -0.008(6) -0.002(6)
C03N 0.042(6) 0.050(6) 0.047(7) -0.004(6) -0.004(6) 0.003(6)
C01Z 0.039(5) 0.046(5) 0.047(6) -0.004(5) -0.007(5) 0.003(5)
C026 0.039(4) 0.050(4) 0.061(5) -0.004(4) -0.002(4) -0.010(4)
C04Y 0.040(4) 0.053(5) 0.062(5) -0.005(4) -0.003(5) -0.013(4)
C05M 0.041(5) 0.052(5) 0.063(6) -0.002(5) -0.003(5) -0.013(5)
C07Z 0.040(5) 0.053(5) 0.064(6) -0.003(5) -0.004(5) -0.013(5)
C05W 0.040(4) 0.049(4) 0.062(5) -0.002(4) -0.001(4) -0.010(4)
C042 0.040(4) 0.049(4) 0.062(5) -0.002(4) -0.001(4) -0.013(4)
F027 0.063(9) 0.046(9) 0.128(18) -0.022(10) 0.023(11) -0.011(7)
F029 0.105(13) 0.030(8) 0.123(17) -0.008(9) -0.025(13) 0.028(8)
F02A 0.092(13) 0.113(16) 0.100(19) -0.049(13) 0.045(13) -0.019(11)
F02E 0.091(12) 0.053(9) 0.093(15) 0.021(9) 0.001(11) 0.011(9)
F02I 0.070(9) 0.042(8) 0.110(16) 0.019(9) 0.017(10) -0.018(7)
F02K 0.153(18) 0.061(11) 0.080(16) 0.025(10) -0.004(14) 0.006(11)
C02L 0.034(5) 0.053(5) 0.064(6) 0.003(5) -0.002(5) 0.000(5)
C06B 0.038(5) 0.059(5) 0.066(6) 0.003(5) 0.002(5) -0.004(5)
C07K 0.043(6) 0.061(6) 0.068(7) 0.002(6) 0.002(6) -0.004(6)
C04N 0.039(5) 0.061(6) 0.065(6) 0.001(6) 0.003(6) -0.003(5)
C062 0.039(5) 0.056(5) 0.065(5) 0.003(5) 0.002(5) -0.005(4)
C03E 0.037(5) 0.054(5) 0.064(6) 0.002(5) 0.000(5) -0.003(5)
F02M 0.081(10) 0.053(9) 0.106(16) -0.038(10) 0.026(11) 0.009(8)
F02N 0.067(10) 0.144(17) 0.098(18) 0.005(14) -0.032(11) -0.063(12)
F02O 0.097(12) 0.091(12) 0.058(13) 0.015(9) -0.055(11) 0.009(10)
C02Q 0.038(5) 0.049(5) 0.049(6) -0.001(5) -0.011(5) 0.007(5)
C05H 0.038(5) 0.053(6) 0.051(6) -0.002(5) -0.009(6) 0.011(5)
C06C 0.045(6) 0.058(7) 0.053(7) 0.001(6) -0.011(6) 0.013(6)
C069 0.038(6) 0.059(7) 0.054(7) 0.000(6) -0.014(6) 0.012(6)
C06A 0.042(6) 0.061(7) 0.054(7) -0.003(6) -0.011(6) 0.009(6)
C072 0.040(5) 0.055(6) 0.052(7) -0.001(6) -0.011(6) 0.010(5)
F02T 0.120(16) 0.105(16) 0.14(2) -0.059(15) -0.025(15) -0.057(13)
C02U 0.051(5) 0.053(5) 0.079(6) 0.007(5) 0.006(5) 0.004(5)
C04I 0.055(5) 0.059(5) 0.080(6) 0.010(5) 0.007(5) 0.006(5)
C075 0.060(5) 0.063(6) 0.081(6) 0.011(6) 0.006(6) 0.007(5)
C05Q 0.057(6) 0.060(6) 0.081(7) 0.011(6) 0.007(6) 0.010(6)
C05S 0.052(5) 0.059(5) 0.082(6) 0.011(5) 0.006(5) 0.009(5)
C06Q 0.053(5) 0.059(5) 0.080(6) 0.009(5) 0.007(5) 0.007(5)
C02V 0.045(5) 0.049(5) 0.069(6) -0.001(5) 0.003(5) -0.001(5)
C058 0.045(5) 0.052(5) 0.072(6) -0.003(5) 0.002(5) -0.004(5)
C05D 0.047(5) 0.055(5) 0.069(6) -0.003(5) -0.001(5) -0.008(5)
C06N 0.049(6) 0.056(6) 0.070(6) -0.004(6) -0.002(6) -0.007(6)
C06P 0.053(6) 0.058(6) 0.071(7) -0.006(6) 0.000(6) -0.004(6)
C06W 0.048(5) 0.054(6) 0.072(6) -0.002(5) 0.001(6) -0.002(5)
C02W 0.038(5) 0.057(5) 0.072(6) -0.005(5) 0.003(5) -0.011(5)
C07E 0.041(5) 0.062(6) 0.075(6) -0.003(6) 0.000(6) -0.007(5)
C07R 0.042(6) 0.063(6) 0.079(7) -0.002(6) 0.000(6) -0.008(6)
C078 0.040(5) 0.063(6) 0.075(6) -0.005(6) 0.003(6) -0.011(5)
C07O 0.042(5) 0.064(6) 0.077(6) -0.004(5) 0.002(5) -0.011(5)
C05L 0.040(5) 0.062(5) 0.075(6) -0.003(5) 0.003(5) -0.013(5)
C02X 0.041(5) 0.055(5) 0.062(6) -0.012(5) -0.003(5) -0.007(5)
C056 0.046(5) 0.057(5) 0.065(6) -0.011(5) 0.001(5) -0.007(5)
C06R 0.048(6) 0.062(7) 0.066(7) -0.014(6) -0.002(7) -0.011(6)
C04D 0.047(6) 0.060(6) 0.065(7) -0.014(6) 0.001(6) -0.011(6)
C03L 0.049(6) 0.062(7) 0.064(7) -0.014(6) 0.001(6) -0.007(6)
C03C 0.046(5) 0.055(6) 0.061(6) -0.015(5) -0.001(6) -0.010(5)
F02Y 0.105(14) 0.110(15) 0.082(17) -0.049(12) 0.014(13) -0.022(12)
C02Z 0.053(5) 0.062(5) 0.073(6) 0.012(5) 0.003(5) 0.000(5)
C05J 0.056(5) 0.065(5) 0.079(6) 0.013(5) 0.004(5) 0.000(5)
C074 0.056(5) 0.064(5) 0.082(6) 0.010(5) 0.005(5) -0.003(5)
C066 0.060(5) 0.066(6) 0.079(6) 0.012(6) 0.005(6) 0.002(5)
C06V 0.060(5) 0.065(6) 0.082(6) 0.011(6) 0.002(6) 0.005(5)
C07N 0.056(5) 0.064(5) 0.078(6) 0.011(5) 0.003(5) 0.001(5)
C030 0.037(4) 0.049(5) 0.074(5) -0.001(5) 0.009(5) 0.007(4)
C02B 0.037(5) 0.050(5) 0.075(6) 0.003(5) 0.010(5) 0.010(4)
C040 0.038(5) 0.052(5) 0.076(6) 0.003(5) 0.006(5) 0.009(4)
C06K 0.036(5) 0.053(5) 0.077(6) 0.002(5) 0.011(5) 0.012(5)
C07P 0.039(5) 0.053(6) 0.078(6) 0.001(6) 0.008(6) 0.012(5)
C04G 0.038(4) 0.049(5) 0.075(6) -0.001(5) 0.010(5) 0.007(4)
C032 0.035(5) 0.048(5) 0.065(6) 0.005(5) -0.003(5) 0.004(4)
C03J 0.035(6) 0.046(6) 0.065(7) 0.004(6) 0.000(6) 0.005(6)
C05K 0.040(6) 0.047(6) 0.069(8) 0.006(6) -0.002(6) 0.004(6)
C06S 0.042(6) 0.048(6) 0.068(8) 0.005(6) -0.002(6) 0.007(6)
C06D 0.041(6) 0.047(6) 0.071(8) 0.003(6) -0.004(6) 0.009(6)
C046 0.037(5) 0.050(5) 0.067(6) 0.003(5) -0.002(5) 0.006(5)
F039 0.123(15) 0.109(15) 0.092(18) 0.073(13) 0.065(14) 0.031(12)
C03A 0.039(4) 0.050(4) 0.073(5) -0.004(4) 0.010(4) 0.004(4)
C02J 0.038(5) 0.049(5) 0.074(6) -0.004(5) 0.007(5) 0.002(4)
C02R 0.041(4) 0.052(4) 0.075(5) -0.003(4) 0.009(4) 0.002(4)
C07V 0.042(5) 0.052(6) 0.075(6) -0.007(6) 0.008(6) 0.001(5)
C05Z 0.043(6) 0.049(6) 0.076(7) -0.005(6) 0.010(6) 0.003(6)
C02S 0.040(5) 0.048(5) 0.074(6) -0.004(5) 0.012(5) 0.004(5)
C03B 0.060(5) 0.061(6) 0.051(6) 0.016(5) -0.006(6) -0.006(5)
C082 0.065(6) 0.062(6) 0.053(7) 0.014(6) -0.005(6) -0.007(6)
C06L 0.069(7) 0.062(7) 0.055(8) 0.016(7) -0.005(7) -0.006(6)
C05Y 0.065(7) 0.061(7) 0.053(8) 0.017(7) -0.006(7) -0.008(6)
C07H 0.067(7) 0.065(7) 0.057(8) 0.015(7) -0.008(7) -0.004(6)
C05B 0.060(6) 0.063(6) 0.055(7) 0.016(6) -0.006(6) -0.004(6)
F03F 0.095(13) 0.17(2) 0.064(15) -0.016(14) 0.064(12) -0.020(13)
C03G 0.037(4) 0.054(4) 0.062(5) 0.002(4) -0.002(4) -0.009(4)
C01Q 0.037(4) 0.050(4) 0.062(5) 0.000(4) 0.000(4) -0.009(4)
C03Y 0.040(4) 0.053(4) 0.062(5) -0.001(4) -0.003(4) -0.011(4)
C07G 0.042(5) 0.057(5) 0.065(6) -0.001(5) -0.003(5) -0.014(5)
C07I 0.045(6) 0.059(6) 0.066(7) 0.000(6) -0.001(6) -0.015(6)
C07Q 0.040(5) 0.057(5) 0.063(5) 0.002(5) -0.001(5) -0.011(4)
C03I 0.052(5) 0.061(5) 0.071(6) 0.012(5) 0.003(5) 0.002(5)
C05O 0.056(5) 0.061(5) 0.071(6) 0.012(5) 0.003(5) 0.002(5)
C076 0.058(6) 0.063(7) 0.069(7) 0.014(7) 0.003(7) 0.001(6)
C07W 0.058(6) 0.061(7) 0.068(7) 0.012(7) 0.001(7) 0.000(6)
C06G 0.054(6) 0.062(7) 0.070(7) 0.015(7) 0.002(7) -0.001(6)
C04B 0.052(6) 0.062(6) 0.070(6) 0.017(6) 0.002(6) 0.000(5)
C03M 0.032(5) 0.055(5) 0.070(6) -0.004(5) 0.003(5) -0.007(5)
C06F 0.035(5) 0.058(5) 0.071(6) -0.004(5) 0.003(5) -0.008(5)
C05N 0.035(5) 0.059(6) 0.072(7) -0.005(6) 0.003(6) -0.008(5)
C04W 0.033(6) 0.061(6) 0.073(7) -0.004(6) 0.003(6) -0.003(6)
C05U 0.037(6) 0.059(6) 0.072(7) -0.005(6) 0.002(6) -0.005(6)
C04F 0.036(5) 0.057(6) 0.072(6) -0.006(6) 0.002(5) -0.005(5)
C03O 0.038(4) 0.050(5) 0.058(5) -0.005(5) -0.005(5) -0.008(4)
C035 0.041(4) 0.050(5) 0.059(5) -0.002(5) -0.004(5) -0.008(4)
C028 0.040(4) 0.048(4) 0.059(5) 0.002(4) -0.003(4) -0.003(4)
C05P 0.040(6) 0.047(6) 0.061(7) -0.002(6) -0.005(6) -0.006(6)
C06E 0.042(6) 0.049(6) 0.059(7) -0.004(6) -0.007(6) -0.007(6)
C05G 0.039(5) 0.050(5) 0.060(5) -0.006(5) -0.003(5) -0.011(4)
C03P 0.035(4) 0.049(5) 0.060(5) 0.003(5) -0.004(5) 0.004(4)
C02H 0.036(5) 0.048(5) 0.059(6) 0.004(5) -0.010(5) 0.002(5)
C01X 0.042(5) 0.052(5) 0.056(5) 0.008(5) -0.006(5) 0.001(5)
C03U 0.040(5) 0.051(6) 0.059(6) 0.004(6) -0.009(6) 0.004(5)
C03K 0.036(5) 0.049(6) 0.060(6) 0.005(6) -0.007(6) 0.005(5)
C05I 0.037(5) 0.050(5) 0.061(6) 0.002(5) -0.005(5) 0.003(5)
F03T 0.126(15) 0.102(14) 0.048(13) 0.026(10) -0.031(12) -0.014(12)
C03V 0.037(4) 0.050(4) 0.061(5) 0.003(4) 0.000(4) -0.006(4)
C04U 0.038(5) 0.049(5) 0.062(5) 0.003(5) 0.000(5) -0.007(4)
C05T 0.041(6) 0.053(6) 0.065(7) 0.002(6) 0.005(6) -0.006(6)
C04T 0.042(5) 0.051(6) 0.061(6) 0.003(5) 0.001(6) 0.000(5)
C037 0.041(4) 0.047(4) 0.062(5) 0.002(4) 0.001(4) -0.002(4)
C02D 0.038(5) 0.048(5) 0.060(5) 0.002(5) -0.001(5) -0.006(4)
C041 0.046(4) 0.055(5) 0.076(5) -0.001(5) 0.010(5) 0.000(4)
C06I 0.050(5) 0.056(5) 0.077(6) 0.003(5) 0.008(5) 0.001(5)
C08B 0.052(6) 0.058(6) 0.078(7) -0.006(6) 0.007(6) -0.001(6)
C067 0.048(5) 0.058(6) 0.076(6) -0.003(6) 0.008(6) 0.000(5)
C03Q 0.043(4) 0.055(4) 0.074(5) -0.004(4) 0.007(4) -0.002(4)
C01O 0.040(4) 0.055(5) 0.075(5) -0.002(5) 0.009(5) -0.001(5)
F047 0.089(6) 0.090(6) 0.090(6) 0.000(2) 0.003(2) 0.002(2)
C048 0.038(5) 0.052(5) 0.075(6) 0.015(5) 0.000(5) 0.011(5)
C044 0.040(5) 0.055(5) 0.076(6) 0.015(5) -0.001(5) 0.010(5)
C07M 0.040(6) 0.053(6) 0.079(7) 0.014(6) -0.005(6) 0.011(6)
C053 0.041(6) 0.054(6) 0.079(7) 0.013(6) -0.001(6) 0.010(6)
C01P 0.036(6) 0.053(6) 0.077(7) 0.015(6) -0.002(6) 0.010(6)
C036 0.036(5) 0.052(5) 0.076(6) 0.011(5) 0.002(5) 0.009(5)
F049 0.046(8) 0.099(13) 0.15(2) -0.013(14) -0.020(11) -0.024(9)
C04A 0.042(5) 0.048(5) 0.072(6) 0.000(5) 0.008(5) 0.003(5)
C060 0.045(5) 0.048(5) 0.073(6) -0.001(5) 0.009(5) 0.004(5)
C06M 0.047(6) 0.049(6) 0.076(8) -0.003(7) 0.012(7) 0.009(6)
C081 0.046(6) 0.052(6) 0.078(8) -0.002(7) 0.011(7) 0.007(6)
C05F 0.042(6) 0.051(6) 0.079(8) 0.002(7) 0.014(7) 0.003(6)
C038 0.045(6) 0.047(6) 0.077(8) -0.002(7) 0.011(7) 0.006(6)
C04C 0.061(6) 0.060(6) 0.047(6) 0.015(5) -0.005(5) -0.004(5)
C04Z 0.064(7) 0.061(7) 0.045(8) 0.010(7) -0.007(7) -0.005(6)
C04O 0.067(7) 0.060(7) 0.045(7) 0.016(7) -0.006(7) -0.008(6)
C07J 0.072(7) 0.064(7) 0.046(8) 0.014(7) -0.004(7) -0.006(6)
C07L 0.069(7) 0.063(7) 0.047(8) 0.012(7) -0.006(7) -0.007(6)
C063 0.065(6) 0.060(6) 0.048(6) 0.014(5) -0.007(5) -0.003(5)
C04E 0.046(5) 0.062(5) 0.070(6) 0.007(5) 0.007(5) 0.002(5)
C055 0.046(5) 0.065(6) 0.070(6) 0.007(6) 0.005(6) 0.005(5)
C02P 0.048(6) 0.063(6) 0.070(7) 0.002(6) 0.004(6) 0.005(6)
C05X 0.047(6) 0.066(6) 0.072(7) 0.003(6) 0.007(6) 0.008(6)
C6 0.050(6) 0.070(7) 0.073(7) 0.007(6) 0.010(6) 0.005(6)
C05E 0.053(5) 0.064(5) 0.072(6) 0.010(5) 0.006(5) 0.004(5)
C04H 0.041(4) 0.051(4) 0.076(5) 0.011(4) 0.006(4) 0.011(4)
C073 0.042(4) 0.054(5) 0.079(5) 0.008(5) 0.004(5) 0.014(4)
C07B 0.040(5) 0.054(5) 0.078(6) 0.005(5) 0.008(5) 0.016(5)
C07F 0.039(5) 0.053(5) 0.079(6) 0.006(5) 0.009(5) 0.017(5)
C06J 0.042(4) 0.052(4) 0.076(5) 0.002(4) 0.006(4) 0.010(4)
C052 0.042(4) 0.054(5) 0.078(5) 0.004(5) 0.005(5) 0.011(4)
C04K 0.040(5) 0.049(5) 0.076(6) -0.003(5) 0.013(5) 0.001(5)
C083 0.044(5) 0.050(6) 0.079(7) -0.002(6) 0.012(6) 0.001(5)
C07D 0.044(6) 0.053(7) 0.080(8) -0.002(7) 0.013(6) -0.002(6)
C07S 0.047(6) 0.050(6) 0.079(8) -0.003(7) 0.013(7) 0.001(6)
C06O 0.047(6) 0.053(7) 0.079(8) -0.002(7) 0.012(7) 0.002(6)
C04Q 0.043(5) 0.049(6) 0.077(7) -0.002(6) 0.012(6) 0.000(5)
C04L 0.046(4) 0.056(5) 0.079(5) 0.003(5) 0.008(5) -0.001(4)
C05R 0.049(5) 0.059(5) 0.080(5) 0.005(5) 0.007(5) -0.005(5)
C06T 0.047(5) 0.061(5) 0.081(5) 0.004(5) 0.007(5) -0.004(5)
C07C 0.045(5) 0.059(5) 0.079(6) 0.004(5) 0.007(5) -0.007(5)
C085 0.051(5) 0.060(6) 0.080(6) 0.002(6) 0.008(6) -0.008(5)
C064 0.050(4) 0.057(5) 0.079(5) 0.003(5) 0.008(5) -0.003(4)
C04P 0.042(4) 0.047(5) 0.067(5) 0.001(5) 0.004(5) 0.001(4)
C02C 0.043(5) 0.047(5) 0.065(6) 0.002(5) 0.002(5) 0.003(5)
C031 0.043(5) 0.047(5) 0.062(5) 0.002(5) 0.002(5) 0.003(5)
C03X 0.045(5) 0.049(6) 0.065(6) 0.004(6) 0.002(6) 0.000(5)
C05V 0.047(5) 0.049(6) 0.066(6) 0.002(6) 0.005(6) 0.000(5)
C04V 0.045(5) 0.047(5) 0.067(6) 0.002(5) 0.005(5) 0.002(5)
F054 0.123(15) 0.046(9) 0.118(19) 0.021(10) -0.012(14) -0.006(9)
C061 0.054(5) 0.060(5) 0.051(6) 0.012(5) -0.009(5) -0.002(5)
C04J 0.058(5) 0.064(5) 0.052(6) 0.013(5) -0.007(5) -0.005(5)
C06Y 0.059(6) 0.067(6) 0.056(7) 0.009(6) -0.010(6) -0.006(6)
C06H 0.052(6) 0.062(6) 0.055(6) 0.010(6) -0.010(6) -0.007(6)
C034 0.047(5) 0.056(5) 0.055(5) 0.005(5) -0.006(5) -0.003(5)
C03Z 0.048(6) 0.060(6) 0.054(6) 0.009(6) -0.006(6) -0.005(6)

loop_
_atom_type_symbol
_atom_type_description
_atom_type_scat_dispersion_real
_atom_type_scat_dispersion_imag
_atom_type_scat_source
C C 0.0033 0.0016 'International Tables Vol C Tables 4.2.6.8 and 6.1.1.4'
H H 0.0000 0.0000 'International Tables Vol C Tables 4.2.6.8 and 6.1.1.4'
Cu Cu 0.3201 1.2651 'International Tables Vol C Tables 4.2.6.8 and 6.1.1.4'
F F 0.0171 0.0103 'International Tables Vol C Tables 4.2.6.8 and 6.1.1.4'
P P 0.1023 0.0942 'International Tables Vol C Tables 4.2.6.8 and 6.1.1.4'

loop_
_geom_angle_atom_site_label_1
_geom_angle_atom_site_label_2
_geom_angle_atom_site_label_3
_geom_angle
_geom_angle_site_symmetry_1
_geom_angle_site_symmetry_3
Cu4 Cu4 Cu1 61.08(7) 2 .
Cu4 Cu4 Cu9 134.81(15) 2 .
Cu5 Cu4 Cu4 78.02(11) . 2
Cu5 Cu4 Cu1 62.07(9) . .
Cu5 Cu4 Cu9 134.47(14) . .
Cu5 Cu4 Cu12 59.81(10) . .
Cu9 Cu4 Cu1 102.52(12) . .
Cu12 Cu4 Cu4 119.71(9) . 2
Cu12 Cu4 Cu1 61.67(10) . .
Cu12 Cu4 Cu9 75.02(11) . .
Cu10 Cu4 Cu4 77.17(12) 2 2
Cu10 Cu4 Cu5 155.16(13) 2 .
Cu10 Cu4 Cu1 106.11(12) 2 .
Cu10 Cu4 Cu9 67.29(11) 2 .
Cu10 Cu4 Cu12 136.68(14) 2 .
Cu9 Cu3 Cu1 107.10(14) . .
Cu9 Cu3 Cu12 77.58(12) . .
Cu9 Cu3 Cu11 70.54(12) . 2
Cu9 Cu3 Cu6 137.76(15) . 2
Cu9 Cu3 Cu2 154.68(13) . .
Cu12 Cu3 Cu1 61.02(7) . .
Cu12 Cu3 Cu11 137.12(16) . 2
Cu11 Cu3 Cu1 101.82(11) 2 .
Cu6 Cu3 Cu1 62.01(8) 2 .
Cu6 Cu3 Cu12 119.84(11) 2 .
Cu6 Cu3 Cu11 72.36(11) 2 2
Cu2 Cu3 Cu1 61.16(11) . .
Cu2 Cu3 Cu12 77.16(11) . .
Cu2 Cu3 Cu11 131.77(13) . 2
Cu2 Cu3 Cu6 59.70(10) . 2
Cu4 Cu5 Cu1 61.21(10) . .
Cu4 Cu5 Cu6 120.09(13) . .
Cu4 Cu5 Cu10 74.90(11) . .
Cu12 Cu5 Cu4 60.27(10) . .
Cu12 Cu5 Cu1 61.50(8) . .
Cu12 Cu5 Cu6 78.07(12) . .
Cu12 Cu5 Cu10 135.03(13) . .
Cu11 Cu5 Cu4 138.37(14) . .
Cu11 Cu5 Cu1 106.18(11) . .
Cu11 Cu5 Cu12 152.62(17) . .
Cu11 Cu5 Cu6 74.65(12) . .
Cu11 Cu5 Cu10 68.82(11) . .
Cu6 Cu5 Cu1 61.63(11) . .
Cu6 Cu5 Cu10 132.69(13) . .
Cu10 Cu5 Cu1 100.93(12) . .
Cu4 Cu1 Cu4 57.85(14) 2 .
Cu4 Cu1 Cu3 116.41(14) 2 .
Cu4 Cu1 Cu3 116.42(14) . 2
Cu4 Cu1 Cu3 73.14(10) 2 2
Cu4 Cu1 Cu3 73.14(10) . .
Cu4 Cu1 Cu5 56.72(10) 2 2
Cu4 Cu1 Cu5 56.72(10) . .
Cu4 Cu1 Cu5 74.06(12) 2 .
Cu4 Cu1 Cu5 74.06(12) . 2
Cu4 Cu1 Cu12 112.31(15) 2 .
Cu4 Cu1 Cu12 57.08(10) 2 2
Cu4 Cu1 Cu12 112.31(15) . 2
Cu4 Cu1 Cu12 57.07(10) . .
Cu4 Cu1 Cu6 116.25(10) 2 .
Cu4 Cu1 Cu6 116.25(10) . 2
Cu4 Cu1 Cu6 111.54(9) 2 2
Cu4 Cu1 Cu6 111.54(9) . .
Cu3 Cu1 Cu3 169.9(2) . 2
Cu3 Cu1 Cu5 111.39(9) . .
Cu3 Cu1 Cu5 111.39(9) 2 2
Cu3 Cu1 Cu5 73.65(8) . 2
Cu3 Cu1 Cu5 73.65(8) 2 .
Cu3 Cu1 Cu6 117.97(11) 2 2
Cu3 Cu1 Cu6 56.57(8) 2 .
Cu3 Cu1 Cu6 117.97(11) . .
Cu3 Cu1 Cu6 56.58(8) . 2
Cu5 Cu1 Cu5 123.9(2) 2 .
Cu5 Cu1 Cu6 167.87(7) 2 .
Cu5 Cu1 Cu6 167.88(7) . 2
Cu5 Cu1 Cu6 57.13(9) . .
Cu5 Cu1 Cu6 57.13(9) 2 2
Cu12 Cu1 Cu3 123.42(7) . 2
Cu12 Cu1 Cu3 57.71(7) 2 2
Cu12 Cu1 Cu3 123.42(7) 2 .
Cu12 Cu1 Cu3 57.71(7) . .
Cu12 Cu1 Cu5 56.54(8) . .
Cu12 Cu1 Cu5 117.60(11) . 2
Cu12 Cu1 Cu5 117.60(11) 2 .
Cu12 Cu1 Cu5 56.54(8) 2 2
Cu12 Cu1 Cu12 169.3(2) . 2
Cu12 Cu1 Cu6 111.58(9) 2 .
Cu12 Cu1 Cu6 73.67(8) 2 2
Cu12 Cu1 Cu6 73.67(8) . .
Cu12 Cu1 Cu6 111.58(9) . 2
Cu6 Cu1 Cu6 124.9(2) 2 .
Cu2 Cu1 Cu4 167.83(7) . 2
Cu2 Cu1 Cu4 167.83(7) 2 .
Cu2 Cu1 Cu4 123.32(8) 2 2
Cu2 Cu1 Cu4 123.32(8) . .
Cu2 Cu1 Cu3 113.16(15) . 2
Cu2 Cu1 Cu3 56.80(10) 2 2
Cu2 Cu1 Cu3 113.16(15) 2 .
Cu2 Cu1 Cu3 56.80(10) . .
Cu2 Cu1 Cu5 111.21(9) . 2
Cu2 Cu1 Cu5 117.30(10) 2 2
Cu2 Cu1 Cu5 111.21(9) 2 .
Cu2 Cu1 Cu5 117.30(10) . .
Cu2 Cu1 Cu12 116.44(14) . 2
Cu2 Cu1 Cu12 73.63(10) 2 2
Cu2 Cu1 Cu12 116.44(14) 2 .
Cu2 Cu1 Cu12 73.63(10) . .
Cu2 Cu1 Cu6 56.45(10) . 2
Cu2 Cu1 Cu6 75.29(12) . .
Cu2 Cu1 Cu6 56.45(10) 2 .
Cu2 Cu1 Cu6 75.29(12) 2 2
Cu2 Cu1 Cu2 58.57(14) 2 .
Cu15 Cu05 Cu14 61.77(8) 2_665 .
Cu15 Cu05 Cu21 71.82(11) 2_665 .
Cu15 Cu05 Cu18 119.48(11) 2_665 .
Cu15 Cu05 Cu23 114.57(13) 2_665 .
Cu16 Cu05 Cu15 59.83(10) . 2_665
Cu16 Cu05 Cu14 61.06(11) . .
Cu16 Cu05 Cu21 131.40(13) . .
Cu16 Cu05 Cu18 77.46(11) . .
Cu16 Cu05 Cu23 54.99(9) . .
Cu14 Cu05 Cu23 90.65(9) . .
Cu21 Cu05 Cu14 101.10(11) . .
Cu21 Cu05 Cu23 168.24(11) . .
Cu18 Cu05 Cu14 60.56(7) . .
Cu18 Cu05 Cu21 136.05(15) . .
Cu18 Cu05 Cu23 50.86(9) . .
Cu25 Cu05 Cu15 136.79(15) . 2_665
Cu25 Cu05 Cu16 153.57(13) . .
Cu25 Cu05 Cu14 105.26(14) . .
Cu25 Cu05 Cu21 70.98(11) . .
Cu25 Cu05 Cu18 76.11(11) . .
Cu25 Cu05 Cu23 106.13(12) . .
Cu4 Cu9 Cu11 91.37(10) . 2
Cu4 Cu9 Cu10 53.25(9) . 2
Cu3 Cu9 Cu4 77.06(11) . .
Cu3 Cu9 Cu11 57.33(10) . 2
Cu3 Cu9 Cu10 94.45(12) . 2
Cu10 Cu9 Cu11 59.79(9) 2 2
P12 Cu9 Cu4 126.8(2) . .
P12 Cu9 Cu3 142.6(2) . .
P12 Cu9 Cu11 135.90(18) . 2
P12 Cu9 Cu10 122.7(2) . 2
Cu4 Cu12 Cu3 76.66(11) . .
Cu4 Cu12 Cu1 61.26(12) . .
Cu4 Cu12 Cu13 134.10(13) . .
Cu3 Cu12 Cu1 61.27(8) . .
Cu3 Cu12 Cu13 135.67(16) . .
Cu5 Cu12 Cu4 59.92(10) . .
Cu5 Cu12 Cu3 119.84(12) . .
Cu5 Cu12 Cu1 61.96(9) . .
Cu5 Cu12 Cu13 74.37(11) . .
Cu8 Cu12 Cu4 152.93(13) . .
Cu8 Cu12 Cu3 76.35(12) . .
Cu8 Cu12 Cu5 138.94(14) . .
Cu8 Cu12 Cu1 106.55(15) . .
Cu8 Cu12 Cu13 69.83(12) . .
Cu13 Cu12 Cu1 101.90(11) . .
Cu05 Cu15 Cu14 61.94(8) 2_665 .
Cu05 Cu15 Cu19 78.67(12) 2_665 2_665
Cu05 Cu15 Cu21 55.10(9) 2_665 2_665
Cu05 Cu15 Cu22 130.32(14) 2_665 2_665
Cu16 Cu15 Cu05 59.73(10) 2_665 2_665
Cu16 Cu15 Cu14 61.09(10) 2_665 .
Cu16 Cu15 Cu19 119.75(13) 2_665 2_665
Cu16 Cu15 Cu21 114.66(11) 2_665 2_665
Cu16 Cu15 Cu22 70.77(11) 2_665 2_665
Cu14 Cu15 Cu21 91.43(11) . 2_665
Cu19 Cu15 Cu14 61.42(11) 2_665 .
Cu19 Cu15 Cu21 51.37(9) 2_665 2_665
Cu19 Cu15 Cu22 134.49(12) 2_665 2_665
Cu24 Cu15 Cu05 155.50(17) . 2_665
Cu24 Cu15 Cu16 134.72(14) . 2_665
Cu24 Cu15 Cu14 104.84(11) . .
Cu24 Cu15 Cu19 76.84(12) . 2_665
Cu24 Cu15 Cu21 108.12(13) . 2_665
Cu24 Cu15 Cu22 69.41(12) . 2_665
Cu22 Cu15 Cu14 98.54(12) 2_665 .
Cu22 Cu15 Cu21 170.03(12) 2_665 2_665
Cu3 Cu11 Cu9 52.14(10) 2 2
Cu3 Cu11 Cu6 52.63(9) 2 .
Cu3 Cu11 Cu10 89.93(11) 2 .
Cu5 Cu11 Cu3 78.30(10) . 2
Cu5 Cu11 Cu9 94.87(10) . 2
Cu5 Cu11 Cu6 54.31(10) . .
Cu5 Cu11 Cu10 58.24(10) . .
Cu9 Cu11 Cu6 102.40(10) 2 .
Cu10 Cu11 Cu9 58.20(9) . 2
Cu10 Cu11 Cu6 106.68(10) . .
P8 Cu11 Cu3 128.3(2) . 2
P8 Cu11 Cu5 140.81(19) . .
P8 Cu11 Cu9 123.90(17) . 2
P8 Cu11 Cu6 114.8(2) . .
P8 Cu11 Cu10 135.3(2) . .
Cu3 Cu6 Cu5 77.81(12) 2 .
Cu3 Cu6 Cu1 61.41(8) 2 .
Cu3 Cu6 Cu11 55.01(9) 2 .
Cu3 Cu6 Cu7 132.09(14) 2 .
Cu5 Cu6 Cu1 61.23(11) . .
Cu5 Cu6 Cu11 51.04(9) . .
Cu5 Cu6 Cu7 133.87(12) . .
Cu1 Cu6 Cu11 91.28(12) . .
Cu2 Cu6 Cu3 59.99(10) 2 2
Cu2 Cu6 Cu5 119.47(13) 2 .
Cu2 Cu6 Cu1 61.03(11) 2 .
Cu2 Cu6 Cu11 114.79(11) 2 .
Cu2 Cu6 Cu7 72.23(12) 2 .
Cu7 Cu6 Cu1 99.25(12) . .
Cu7 Cu6 Cu11 169.36(12) . .
Cu13 Cu6 Cu3 154.48(17) . 2
Cu13 Cu6 Cu5 76.68(13) . .
Cu13 Cu6 Cu1 105.91(11) . .
Cu13 Cu6 Cu11 106.61(13) . .
Cu13 Cu6 Cu2 136.25(14) . 2
Cu13 Cu6 Cu7 69.16(12) . .
Cu3 Cu2 Cu1 62.04(10) . .
Cu3 Cu2 Cu2 120.19(9) . 2
Cu3 Cu2 Cu8 74.08(11) . .
Cu3 Cu2 Cu7 115.47(12) . 2
Cu1 Cu2 Cu7 90.40(10) . 2
Cu6 Cu2 Cu3 60.31(10) 2 .
Cu6 Cu2 Cu1 62.52(9) 2 .
Cu6 Cu2 Cu2 79.13(12) 2 2
Cu6 Cu2 Cu8 134.02(15) 2 .
Cu6 Cu2 Cu7 55.25(10) 2 2
Cu2 Cu2 Cu1 60.71(7) 2 .
Cu2 Cu2 Cu8 133.68(16) 2 .
Cu2 Cu2 Cu7 50.63(9) 2 2
Cu8 Cu2 Cu1 102.06(13) . .
Cu8 Cu2 Cu7 167.10(16) . 2
Cu7 Cu2 Cu3 137.90(15) . .
Cu7 Cu2 Cu1 105.05(11) . .
Cu7 Cu2 Cu6 153.02(13) . 2
Cu7 Cu2 Cu2 74.00(11) . 2
Cu7 Cu2 Cu8 69.92(11) . .
Cu7 Cu2 Cu7 103.84(14) . 2
Cu20 Cu20 Cu14 61.21(7) 2_665 .
Cu20 Cu20 Cu25 134.03(15) 2_665 2_665
Cu20 Cu20 Cu0L 50.58(9) 2_665 2_665
Cu14 Cu20 Cu0L 89.95(9) . 2_665
Cu19 Cu20 Cu20 78.76(11) . 2_665
Cu19 Cu20 Cu14 62.00(9) . .
Cu19 Cu20 Cu18 60.13(10) . 2_665
Cu19 Cu20 Cu25 133.71(14) . 2_665
Cu19 Cu20 Cu0L 54.33(9) . 2_665
Cu18 Cu20 Cu20 119.98(9) 2_665 2_665
Cu18 Cu20 Cu14 61.39(10) 2_665 .
Cu18 Cu20 Cu25 73.92(11) 2_665 2_665
Cu18 Cu20 Cu0L 114.36(11) 2_665 2_665
Cu25 Cu20 Cu14 101.69(12) 2_665 .
Cu25 Cu20 Cu0L 168.14(15) 2_665 2_665
Cu0L Cu20 Cu20 75.68(11) . 2_665
Cu0L Cu20 Cu14 105.26(11) . .
Cu0L Cu20 Cu19 154.42(13) . .
Cu0L Cu20 Cu18 136.11(13) . 2_665
Cu0L Cu20 Cu25 68.25(10) . 2_665
Cu0L Cu20 Cu0L 106.73(13) . 2_665
Cu05 Cu16 Cu15 60.45(10) . 2_665
Cu05 Cu16 Cu16 120.93(9) . 2_665
Cu05 Cu16 Cu14 62.69(10) . .
Cu05 Cu16 Cu23 73.06(11) . .
Cu05 Cu16 Cu22 116.35(12) . .
Cu15 Cu16 Cu16 79.64(12) 2_665 2_665
Cu15 Cu16 Cu14 62.55(9) 2_665 .
Cu15 Cu16 Cu23 133.14(14) 2_665 .
Cu15 Cu16 Cu22 56.04(10) 2_665 .
Cu16 Cu16 Cu14 60.67(7) 2_665 .
Cu16 Cu16 Cu23 133.99(15) 2_665 .
Cu16 Cu16 Cu22 51.04(9) 2_665 .
Cu14 Cu16 Cu22 90.94(10) . .
Cu23 Cu16 Cu14 102.07(12) . .
Cu23 Cu16 Cu22 166.67(15) . .
Cu22 Cu16 Cu05 138.62(15) 2_665 .
Cu22 Cu16 Cu15 152.04(13) 2_665 2_665
Cu22 Cu16 Cu16 72.54(11) 2_665 2_665
Cu22 Cu16 Cu14 104.54(11) 2_665 .
Cu22 Cu16 Cu23 71.81(11) 2_665 .
Cu22 Cu16 Cu22 102.32(14) 2_665 .
Cu05 Cu14 Cu05 169.0(2) 2_665 .
Cu15 Cu14 Cu05 56.28(8) . 2_665
Cu15 Cu14 Cu05 117.84(11) . .
Cu15 Cu14 Cu05 56.28(8) 2_665 .
Cu15 Cu14 Cu05 117.84(11) 2_665 2_665
Cu15 Cu14 Cu15 125.40(19) . 2_665
Cu20 Cu14 Cu05 116.45(13) . .
Cu20 Cu14 Cu05 73.91(9) . 2_665
Cu20 Cu14 Cu05 73.90(9) 2_665 .
Cu20 Cu14 Cu05 116.45(13) 2_665 2_665
Cu20 Cu14 Cu15 111.03(9) 2_665 .
Cu20 Cu14 Cu15 116.43(9) 2_665 2_665
Cu20 Cu14 Cu15 111.03(9) . 2_665
Cu20 Cu14 Cu15 116.43(9) . .
Cu20 Cu14 Cu20 57.57(13) . 2_665
Cu20 Cu14 Cu19 74.51(12) 2_665 .
Cu20 Cu14 Cu19 56.56(10) 2_665 2_665
Cu20 Cu14 Cu19 74.51(12) . 2_665
Cu20 Cu14 Cu19 56.56(10) . .
Cu16 Cu14 Cu05 112.84(15) . 2_665
Cu16 Cu14 Cu05 112.84(15) 2_665 .
Cu16 Cu14 Cu05 56.25(9) 2_665 2_665
Cu16 Cu14 Cu05 56.25(9) . .
Cu16 Cu14 Cu15 75.77(12) . .
Cu16 Cu14 Cu15 75.77(12) 2_665 2_665
Cu16 Cu14 Cu15 56.36(10) 2_665 .
Cu16 Cu14 Cu15 56.36(10) . 2_665
Cu16 Cu14 Cu20 123.57(7) . 2_665
Cu16 Cu14 Cu20 123.57(7) 2_665 .
Cu16 Cu14 Cu20 167.20(7) . .
Cu16 Cu14 Cu20 167.20(7) 2_665 2_665
Cu16 Cu14 Cu16 58.66(13) . 2_665
Cu16 Cu14 Cu19 117.39(10) . 2_665
Cu16 Cu14 Cu19 117.39(10) 2_665 .
Cu16 Cu14 Cu19 110.73(9) 2_665 2_665
Cu16 Cu14 Cu19 110.73(9) . .
Cu16 Cu14 Cu18 116.48(14) 2_665 .
Cu16 Cu14 Cu18 73.72(10) . .
Cu16 Cu14 Cu18 116.48(14) . 2_665
Cu16 Cu14 Cu18 73.72(10) 2_665 2_665
Cu19 Cu14 Cu05 111.64(8) . 2_665
Cu19 Cu14 Cu05 73.79(8) . .
Cu19 Cu14 Cu05 111.65(8) 2_665 .
Cu19 Cu14 Cu05 73.78(8) 2_665 2_665
Cu19 Cu14 Cu15 56.67(9) . 2_665
Cu19 Cu14 Cu15 56.67(9) 2_665 .
Cu19 Cu14 Cu15 167.85(7) . .
Cu19 Cu14 Cu15 167.86(7) 2_665 2_665
Cu19 Cu14 Cu19 124.35(19) . 2_665
Cu18 Cu14 Cu05 123.85(7) . 2_665
Cu18 Cu14 Cu05 57.40(7) 2_665 2_665
Cu18 Cu14 Cu05 123.85(7) 2_665 .
Cu18 Cu14 Cu05 57.40(7) . .
Cu18 Cu14 Cu15 111.26(8) . 2_665
Cu18 Cu14 Cu15 111.26(8) 2_665 .
Cu18 Cu14 Cu15 74.01(8) . .
Cu18 Cu14 Cu15 74.01(8) 2_665 2_665
Cu18 Cu14 Cu20 56.94(10) . 2_665
Cu18 Cu14 Cu20 112.27(15) 2_665 2_665
Cu18 Cu14 Cu20 56.94(10) 2_665 .
Cu18 Cu14 Cu20 112.27(15) . .
Cu18 Cu14 Cu19 56.83(7) 2_665 .
Cu18 Cu14 Cu19 117.29(11) 2_665 2_665
Cu18 Cu14 Cu19 56.83(7) . 2_665
Cu18 Cu14 Cu19 117.29(11) . .
Cu18 Cu14 Cu18 169.1(2) 2_665 .
Cu12 Cu8 Cu2 77.62(12) . .
Cu12 Cu8 Cu7 93.62(11) . .
Cu12 Cu8 Cu13 57.90(10) . .
Cu2 Cu8 Cu7 51.95(9) . .
Cu2 Cu8 Cu13 91.57(10) . .
Cu7 Cu8 Cu13 59.41(10) . .
P11 Cu8 Cu12 140.3(2) . .
P11 Cu8 Cu2 128.7(2) . .
P11 Cu8 Cu7 125.8(2) . .
P11 Cu8 Cu13 134.5(2) . .
Cu15 Cu19 Cu14 61.91(11) 2_665 .
Cu15 Cu19 Cu0L 133.43(12) 2_665 2_665
Cu20 Cu19 Cu15 120.68(13) . 2_665
Cu20 Cu19 Cu14 61.44(10) . .
Cu20 Cu19 Cu18 60.05(10) . 2_665
Cu20 Cu19 Cu0L 73.69(11) . 2_665
Cu21 Cu19 Cu15 74.28(11) . 2_665
Cu21 Cu19 Cu20 137.99(14) . .
Cu21 Cu19 Cu14 105.84(11) . .
Cu21 Cu19 Cu18 152.75(17) . 2_665
Cu21 Cu19 Cu0L 69.80(11) . 2_665
Cu18 Cu19 Cu15 78.51(12) 2_665 2_665
Cu18 Cu19 Cu14 61.17(8) 2_665 .
Cu18 Cu19 Cu0L 133.60(13) 2_665 2_665
Cu0L Cu19 Cu14 100.75(12) 2_665 .
Cu05 Cu21 Cu15 53.07(9) . 2_665
Cu05 Cu21 Cu25 52.04(9) . .
Cu05 Cu21 Cu0L 90.76(10) . 2_665
Cu19 Cu21 Cu05 79.21(10) . .
Cu19 Cu21 Cu15 54.34(10) . 2_665
Cu19 Cu21 Cu25 94.44(10) . .
Cu19 Cu21 Cu0L 57.69(10) . 2_665
Cu25 Cu21 Cu15 102.30(10) . 2_665
Cu0L Cu21 Cu15 106.39(10) 2_665 2_665
Cu0L Cu21 Cu25 58.40(9) 2_665 .
P1 Cu21 Cu05 127.1(2) . .
P1 Cu21 Cu15 116.3(2) . 2_665
P1 Cu21 Cu19 142.62(19) . .
P1 Cu21 Cu25 122.35(18) . .
P1 Cu21 Cu0L 134.4(2) . 2_665
Cu05 Cu18 Cu14 62.03(7) . .
Cu05 Cu18 Cu25 50.20(9) . .
Cu05 Cu18 Cu24 134.79(16) . .
Cu20 Cu18 Cu05 78.22(11) 2_665 .
Cu20 Cu18 Cu14 61.67(12) 2_665 .
Cu20 Cu18 Cu19 59.83(10) 2_665 2_665
Cu20 Cu18 Cu25 54.15(8) 2_665 .
Cu20 Cu18 Cu24 134.18(12) 2_665 .
Cu14 Cu18 Cu25 90.33(9) . .
Cu19 Cu18 Cu05 120.92(12) 2_665 .
Cu19 Cu18 Cu14 62.01(9) 2_665 .
Cu19 Cu18 Cu25 113.76(13) 2_665 .
Cu19 Cu18 Cu24 74.58(10) 2_665 .
Cu23 Cu18 Cu05 75.00(11) . .
Cu23 Cu18 Cu20 153.11(13) . 2_665
Cu23 Cu18 Cu14 106.55(14) . .
Cu23 Cu18 Cu19 139.15(14) . 2_665
Cu23 Cu18 Cu25 104.92(11) . .
Cu23 Cu18 Cu24 69.81(12) . .
Cu24 Cu18 Cu14 102.00(11) . .
Cu24 Cu18 Cu25 167.51(12) . .
Cu4 Cu10 Cu5 78.56(12) 2 .
Cu4 Cu10 Cu9 59.47(9) 2 2
Cu4 Cu10 Cu11 96.81(13) 2 .
Cu5 Cu10 Cu9 94.04(13) . 2
Cu5 Cu10 Cu11 52.94(9) . .
Cu9 Cu10 Cu11 62.02(10) 2 .
P7 Cu10 Cu4 140.3(2) . 2
P7 Cu10 Cu5 128.1(2) . .
P7 Cu10 Cu9 132.0(2) . 2
P7 Cu10 Cu11 122.48(18) . .
Cu05 Cu25 Cu20 78.98(11) . 2_665
Cu05 Cu25 Cu21 56.98(10) . .
Cu05 Cu25 Cu18 53.69(9) . .
Cu05 Cu25 Cu0L 95.25(11) . 2_665
Cu20 Cu25 Cu21 92.17(10) 2_665 .
Cu20 Cu25 Cu18 51.93(9) 2_665 .
Cu20 Cu25 Cu0L 53.31(9) 2_665 2_665
Cu21 Cu25 Cu18 105.36(11) . .
Cu0L Cu25 Cu21 60.08(9) 2_665 .
Cu0L Cu25 Cu18 102.35(9) 2_665 .
P2 Cu25 Cu05 143.9(2) . .
P2 Cu25 Cu20 125.7(2) . 2_665
P2 Cu25 Cu21 134.71(18) . .
P2 Cu25 Cu18 117.17(19) . .
P2 Cu25 Cu0L 120.4(2) . 2_665
Cu20 Cu0L Cu20 53.74(10) . 2_665
Cu20 Cu0L Cu19 79.24(12) . 2_665
Cu20 Cu0L Cu21 96.44(13) . 2_665
Cu20 Cu0L Cu25 58.43(9) . 2_665
Cu19 Cu0L Cu20 51.99(8) 2_665 2_665
Cu19 Cu0L Cu21 52.51(9) 2_665 2_665
Cu19 Cu0L Cu25 93.21(12) 2_665 2_665
Cu21 Cu0L Cu20 102.01(11) 2_665 2_665
Cu25 Cu0L Cu20 106.91(11) 2_665 2_665
Cu25 Cu0L Cu21 61.51(9) 2_665 2_665
P3 Cu0L Cu20 116.27(17) . 2_665
P3 Cu0L Cu20 140.7(2) . .
P3 Cu0L Cu19 127.69(19) . 2_665
P3 Cu0L Cu21 122.37(17) . 2_665
P3 Cu0L Cu25 132.94(19) . 2_665
Cu6 Cu7 Cu2 52.52(9) . 2
Cu6 Cu7 Cu8 92.97(13) . .
Cu6 Cu7 Cu13 52.87(10) . .
Cu2 Cu7 Cu6 80.34(12) . .
Cu2 Cu7 Cu2 55.37(10) . 2
Cu2 Cu7 Cu8 58.13(10) . .
Cu2 Cu7 Cu13 96.32(14) . .
Cu8 Cu7 Cu2 107.92(12) . 2
Cu13 Cu7 Cu2 102.91(12) . 2
Cu13 Cu7 Cu8 60.35(10) . .
P10 Cu7 Cu6 127.6(2) . .
P10 Cu7 Cu2 116.2(2) . 2
P10 Cu7 Cu2 141.1(2) . .
P10 Cu7 Cu8 132.4(2) . .
P10 Cu7 Cu13 121.8(2) . .
Cu16 Cu23 Cu05 51.95(9) . .
Cu16 Cu23 Cu24 91.06(10) . .
Cu16 Cu23 Cu22 51.03(9) . 2_665
Cu18 Cu23 Cu05 54.14(9) . .
Cu18 Cu23 Cu16 77.57(11) . .
Cu18 Cu23 Cu24 57.46(10) . .
Cu18 Cu23 Cu22 92.68(11) . 2_665
Cu24 Cu23 Cu05 106.45(11) . .
Cu24 Cu23 Cu22 59.16(9) . 2_665
Cu22 Cu23 Cu05 100.32(10) 2_665 .
P5 Cu23 Cu05 115.40(19) . .
P5 Cu23 Cu16 129.7(2) . .
P5 Cu23 Cu18 140.3(2) . .
P5 Cu23 Cu24 133.91(19) . .
P5 Cu23 Cu22 126.5(2) . 2_665
Cu12 Cu13 Cu8 52.27(10) . .
Cu12 Cu13 Cu7 90.60(11) . .
Cu6 Cu13 Cu12 78.23(11) . .
Cu6 Cu13 Cu8 96.27(11) . .
Cu6 Cu13 Cu7 57.98(11) . .
Cu7 Cu13 Cu8 60.25(10) . .
P9 Cu13 Cu12 128.8(2) . .
P9 Cu13 Cu6 139.92(19) . .
P9 Cu13 Cu8 123.42(19) . .
P9 Cu13 Cu7 135.0(3) . .
Cu15 Cu24 Cu18 78.71(11) . .
Cu15 Cu24 Cu23 97.47(11) . .
Cu15 Cu24 Cu22 57.69(10) . 2_665
Cu18 Cu24 Cu23 52.72(10) . .
Cu18 Cu24 Cu22 91.31(11) . 2_665
Cu22 Cu24 Cu23 61.53(10) 2_665 .
P4 Cu24 Cu15 138.86(18) . .
P4 Cu24 Cu18 127.9(2) . .
P4 Cu24 Cu23 123.43(17) . .
P4 Cu24 Cu22 136.0(2) . 2_665
Cu15 Cu22 Cu16 53.19(9) 2_665 .
Cu15 Cu22 Cu23 92.71(13) 2_665 2_665
Cu15 Cu22 Cu24 52.89(10) 2_665 2_665
Cu16 Cu22 Cu15 81.14(12) 2_665 2_665
Cu16 Cu22 Cu16 56.42(10) 2_665 .
Cu16 Cu22 Cu23 57.16(9) 2_665 2_665
Cu16 Cu22 Cu24 95.30(13) 2_665 2_665
Cu23 Cu22 Cu16 108.00(11) 2_665 .
Cu24 Cu22 Cu16 103.32(12) 2_665 .
Cu24 Cu22 Cu23 59.32(9) 2_665 2_665
P6 Cu22 Cu15 127.10(19) . 2_665
P6 Cu22 Cu16 141.9(2) . 2_665
P6 Cu22 Cu16 116.3(2) . .
P6 Cu22 Cu23 132.49(19) . 2_665
P6 Cu22 Cu24 121.7(2) . 2_665
C01D P8 Cu11 112.7(6) . .
C01R P8 Cu11 120.8(5) . .
C01R P8 C01D 102.7(9) . .
C01R P8 C03M 103.8(8) . .
C03M P8 Cu11 113.1(6) . .
C03M P8 C01D 101.5(8) . .
C019 P3 Cu0L 113.1(6) . .
C019 P3 C024 103.3(8) . .
C019 P3 C02Q 100.1(7) . .
C024 P3 Cu0L 117.9(6) . .
C02Q P3 Cu0L 114.2(7) . .
C02Q P3 C024 106.2(7) . .
C02L P1 Cu21 113.5(6) . .
C02L P1 C032 104.3(8) . .
C032 P1 Cu21 120.0(5) . .
C03P P1 Cu21 113.9(6) . .
C03P P1 C02L 101.5(8) . .
C03P P1 C032 101.3(8) . .
C02V P4 Cu24 114.9(6) . .
C02V P4 C04P 100.9(9) . .
C04A P4 Cu24 118.9(5) . .
C04A P4 C02V 104.4(8) . .
C04A P4 C04P 102.0(9) . .
C04P P4 Cu24 113.5(6) . .
C01A P7 Cu10 112.7(7) . .
C01A P7 C01B 101.1(9) . .
C01B P7 Cu10 119.4(6) . .
C02W P7 Cu10 114.6(7) . .
C02W P7 C01A 101.9(8) . .
C02W P7 C01B 104.9(8) . .
C030 P12 Cu9 121.3(7) . .
C030 P12 C03A 100.7(8) . .
C030 P12 C04K 102.8(8) . .
C03A P12 Cu9 112.6(5) . .
C04K P12 Cu9 115.7(6) . .
C04K P12 C03A 100.9(9) . .
C02U P9 Cu13 114.0(7) . .
C02U P9 C041 102.2(9) . .
C041 P9 Cu13 112.5(6) . .
C04L P9 Cu13 119.4(6) . .
C04L P9 C02U 104.6(9) . .
C04L P9 C041 102.0(9) . .
C01W P2 Cu25 115.0(6) . .
C01W P2 C03V 103.5(9) . .
C03G P2 Cu25 119.8(6) . .
C03G P2 C01W 102.3(8) . .
C03G P2 C03V 101.1(8) . .
C03V P2 Cu25 113.1(5) . .
C026 P5 Cu23 118.2(6) . .
C026 P5 C03O 100.7(8) . .
C02X P5 Cu23 115.1(6) . .
C02X P5 C026 104.5(8) . .
C02X P5 C03O 102.4(8) . .
C03O P5 Cu23 113.8(5) . .
C03B P6 Cu22 110.6(7) . .
C03B P6 C04C 104.2(9) . .
C03B P6 C061 103.7(8) . .
C04C P6 Cu22 119.0(6) . .
C061 P6 Cu22 114.2(6) . .
C061 P6 C04C 103.6(9) . .
C02Z P10 Cu7 111.2(8) . .
C03I P10 Cu7 120.8(6) . .
C03I P10 C02Z 104.4(10) . .
C04E P10 Cu7 112.3(7) . .
C04E P10 C02Z 104.1(8) . .
C04E P10 C03I 102.4(10) . .
C01M P11 Cu8 114.4(6) . .
C01M P11 C048 101.2(9) . .
C01M P11 C04H 106.0(9) . .
C048 P11 Cu8 112.2(5) . .
C048 P11 C04H 102.3(8) . .
C04H P11 Cu8 118.7(6) . .
C01T C019 P3 117.8(8) . .
C01T C019 C057 120.0 . .
C057 C019 P3 121.9(8) . .
C019 C01T C01N 120.0 . .
C050 C01N C01T 120.0 . .
C06X C050 C01N 120.0 . .
F02I C050 C01N 119.3(12) . .
F02I C050 C06X 120.6(12) . .
C057 C06X C050 120.0 . .
C06X C057 C019 120.0 . .
C01J C01A P7 122.8(9) . .
C01J C01A C021 120.0 . .
C021 C01A P7 116.9(9) . .
C01A C01J C06Z 120.0 . .
C01J C06Z C05C 120.0 . .
C04M C05C C06Z 120.0 . .
F02M C05C C06Z 122.2(13) . .
F02M C05C C04M 117.8(13) . .
C05C C04M C021 120.0 . .
C04M C021 C01A 120.0 . .
C02G C01B P7 123.4(10) . .
C02G C01B C01G 120.0 . .
C01G C01B P7 116.4(10) . .
C01B C02G C025 120.0 . .
C045 C025 C02G 120.0 . .
C04R C045 C025 120.0 . .
F01C C045 C025 118.7(15) . .
F01C C045 C04R 120.9(15) . .
C045 C04R C01G 120.0 . .
C04R C01G C01B 120.0 . .
C03D C01D P8 121.9(9) . .
C03D C01D C05A 120.0 . .
C05A C01D P8 117.5(9) . .
C04X C03D C01D 120.0 . .
C059 C04X C03D 120.0 . .
C04X C059 C02F 120.0 . .
F03F C059 C04X 118.8(15) . .
F03F C059 C02F 121.2(15) . .
C05A C02F C059 120.0 . .
C02F C05A C01D 120.0 . .
C03W C01M P11 116.8(11) . .
C03W C01M C04S 120.0 . .
C04S C01M P11 122.9(11) . .
C051 C03W C01M 120.0 . .
C07X C051 C03W 120.0 . .
C07T C07X C051 120.0 . .
F039 C07X C051 120.3(16) . .
F039 C07X C07T 119.7(16) . .
C07X C07T C04S 120.0 . .
C07T C04S C01M 120.0 . .
C03R C01R P8 120.8(8) . .
C03R C01R C043 120.0 . .
C043 C01R P8 119.1(8) . .
C01R C03R C068 120.0 . .
C071 C068 C03R 120.0 . .
F016 C071 C068 119.0(13) . .
F016 C071 C065 120.9(13) . .
C068 C071 C065 120.0 . .
C043 C065 C071 120.0 . .
C065 C043 C01R 120.0 . .
C080 C01W P2 119.9(10) . .
C080 C01W C033 120.0 . .
C033 C01W P2 120.0(10) . .
C08C C080 C01W 120.0 . .
C07A C08C C080 120.0 . .
F01F C07A C08C 118.6(14) . .
F01F C07A C06U 121.3(14) . .
C08C C07A C06U 120.0 . .
C07A C06U C033 120.0 . .
C06U C033 C01W 120.0 . .
C01H C024 P3 118.1(9) . .
C01H C024 C01Z 120.0 . .
C01Z C024 P3 121.5(9) . .
C024 C01H C03S 120.0 . .
C03H C03S C01H 120.0 . .
F01L C03H C03S 117.5(13) . .
F01L C03H C03N 122.5(13) . .
C03S C03H C03N 120.0 . .
C01Z C03N C03H 120.0 . .
C03N C01Z C024 120.0 . .
C04Y C026 P5 121.9(9) . .
C04Y C026 C042 120.0 . .
C042 C026 P5 118.1(9) . .
C026 C04Y C05M 120.0 . .
C07Z C05M C04Y 120.0 . .
F017 C07Z C05M 118.0(13) . .
F017 C07Z C05W 122.0(13) . .
C05M C07Z C05W 120.0 . .
C07Z C05W C042 120.0 . .
C05W C042 C026 120.0 . .
C06B C02L P1 122.5(9) . .
C06B C02L C03E 120.0 . .
C03E C02L P1 117.3(9) . .
C07K C06B C02L 120.0 . .
C06B C07K C04N 120.0 . .
F014 C04N C07K 119.9(15) . .
F014 C04N C062 120.1(15) . .
C062 C04N C07K 120.0 . .
C04N C062 C03E 120.0 . .
C062 C03E C02L 120.0 . .
C05H C02Q P3 117.9(8) . .
C05H C02Q C072 120.0 . .
C072 C02Q P3 122.0(8) . .
C06C C05H C02Q 120.0 . .
C069 C06C C05H 120.0 . .
F018 C069 C06C 117.9(14) . .
F018 C069 C06A 122.1(14) . .
C06A C069 C06C 120.0 . .
C069 C06A C072 120.0 . .
C06A C072 C02Q 120.0 . .
C04I C02U P9 123.9(10) . .
C04I C02U C06Q 120.0 . .
C06Q C02U P9 116.1(10) . .
C02U C04I C075 120.0 . .
C04I C075 C05Q 120.0 . .
F01K C05Q C075 119.3(17) . .
F01K C05Q C05S 120.7(17) . .
C05S C05Q C075 120.0 . .
C06Q C05S C05Q 120.0 . .
C05S C06Q C02U 120.0 . .
C058 C02V P4 116.9(9) . .
C058 C02V C06W 120.0 . .
C06W C02V P4 123.1(9) . .
C05D C058 C02V 120.0 . .
C06N C05D C058 120.0 . .
F02T C06N C05D 118.7(15) . .
F02T C06N C06P 121.1(15) . .
C05D C06N C06P 120.0 . .
C06W C06P C06N 120.0 . .
C06P C06W C02V 120.0 . .
C07E C02W P7 120.6(9) . .
C07E C02W C05L 120.0 . .
C05L C02W P7 119.3(9) . .
C07R C07E C02W 120.0 . .
C078 C07R C07E 120.0 . .
C07R C078 C07O 120.0 . .
F049 C078 C07R 122.6(14) . .
F049 C078 C07O 117.4(14) . .
C05L C07O C078 120.0 . .
C07O C05L C02W 120.0 . .
C056 C02X P5 123.6(10) . .
C056 C02X C03C 120.0 . .
C03C C02X P5 116.3(10) . .
C02X C056 C06R 120.0 . .
C04D C06R C056 120.0 . .
C06R C04D C03L 120.0 . .
F02Y C04D C06R 119.2(15) . .
F02Y C04D C03L 120.8(15) . .
C04D C03L C03C 120.0 . .
C03L C03C C02X 120.0 . .
C05J C02Z P10 122.1(9) . .
C05J C02Z C07N 120.0 . .
C07N C02Z P10 117.7(9) . .
C02Z C05J C074 120.0 . .
C05J C074 C066 120.0 . .
F02K C066 C074 118.9(15) . .
F02K C066 C06V 121.1(15) . .
C06V C066 C074 120.0 . .
C066 C06V C07N 120.0 . .
C06V C07N C02Z 120.0 . .
C02B C030 P12 116.9(9) . .
C02B C030 C04G 120.0 . .
C04G C030 P12 123.0(9) . .
C030 C02B C040 120.0 . .
C06K C040 C02B 120.0 . .
F01Y C06K C040 117.7(14) . .
F01Y C06K C07P 122.3(14) . .
C07P C06K C040 120.0 . .
C06K C07P C04G 120.0 . .
C07P C04G C030 120.0 . .
C03J C032 P1 117.0(8) . .
C03J C032 C046 120.0 . .
C046 C032 P1 123.0(8) . .
C032 C03J C05K 120.0 . .
C03J C05K C06S 120.0 . .
F029 C06S C05K 119.3(12) . .
F029 C06S C06D 120.7(12) . .
C06D C06S C05K 120.0 . .
C06S C06D C046 120.0 . .
C06D C046 C032 120.0 . .
C02J C03A P12 117.0(9) . .
C02J C03A C02S 120.0 . .
C02S C03A P12 122.8(9) . .
C02R C02J C03A 120.0 . .
C02J C02R C07V 120.0 . .
F027 C07V C02R 118.3(13) . .
F027 C07V C05Z 121.7(13) . .
C05Z C07V C02R 120.0 . .
C07V C05Z C02S 120.0 . .
C05Z C02S C03A 120.0 . .
C082 C03B P6 119.3(9) . .
C082 C03B C05B 120.0 . .
C05B C03B P6 120.4(10) . .
C06L C082 C03B 120.0 . .
C082 C06L C05Y 120.0 . .
C07H C05Y C06L 120.0 . .
F054 C05Y C06L 115.0(15) . .
F054 C05Y C07H 124.7(15) . .
C05Y C07H C05B 120.0 . .
C07H C05B C03B 120.0 . .
C01Q C03G P2 117.0(9) . .
C01Q C03G C07Q 120.0 . .
C07Q C03G P2 122.7(9) . .
C03Y C01Q C03G 120.0 . .
C01Q C03Y C07G 120.0 . .
F02N C07G C03Y 118.5(14) . .
F02N C07G C07I 121.5(14) . .
C03Y C07G C07I 120.0 . .
C07Q C07I C07G 120.0 . .
C07I C07Q C03G 120.0 . .
C05O C03I P10 123.1(11) . .
C05O C03I C04B 120.0 . .
C04B C03I P10 116.8(11) . .
C03I C05O C076 120.0 . .
C07W C076 C05O 120.0 . .
C076 C07W C06G 120.0 . .
F03T C07W C076 122.7(16) . .
F03T C07W C06G 117.3(16) . .
C04B C06G C07W 120.0 . .
C06G C04B C03I 120.0 . .
C06F C03M P8 121.4(9) . .
C06F C03M C04F 120.0 . .
C04F C03M P8 118.4(9) . .
C05N C06F C03M 120.0 . .
C06F C05N C04W 120.0 . .
F013 C04W C05N 120.0(14) . .
F013 C04W C05U 119.9(14) . .
C05U C04W C05N 120.0 . .
C04W C05U C04F 120.0 . .
C05U C04F C03M 120.0 . .
C035 C03O P5 120.1(9) . .
C035 C03O C05G 120.0 . .
C05G C03O P5 119.8(8) . .
C028 C035 C03O 120.0 . .
C035 C028 C05P 120.0 . .
F015 C05P C028 118.6(13) . .
F015 C05P C06E 121.3(13) . .
C06E C05P C028 120.0 . .
C05G C06E C05P 120.0 . .
C06E C05G C03O 120.0 . .
C02H C03P P1 118.9(9) . .
C02H C03P C05I 120.0 . .
C05I C03P P1 120.8(9) . .
C03P C02H C01X 120.0 . .
C03U C01X C02H 120.0 . .
F02O C03U C01X 120.0(14) . .
F02O C03U C03K 120.0(14) . .
C01X C03U C03K 120.0 . .
C05I C03K C03U 120.0 . .
C03K C05I C03P 120.0 . .
C04U C03V P2 121.1(9) . .
C04U C03V C02D 120.0 . .
C02D C03V P2 118.7(9) . .
C03V C04U C05T 120.0 . .
C04U C05T C04T 120.0 . .
F02E C04T C05T 120.1(13) . .
F02E C04T C037 119.8(13) . .
C037 C04T C05T 120.0 . .
C02D C037 C04T 120.0 . .
C037 C02D C03V 120.0 . .
C06I C041 P9 121.8(11) . .
C06I C041 C01O 120.0 . .
C01O C041 P9 118.0(11) . .
C041 C06I C08B 120.0 . .
C06I C08B C067 120.0 . .
F02A C067 C08B 119.1(17) . .
F02A C067 C03Q 120.7(17) . .
C03Q C067 C08B 120.0 . .
C067 C03Q C01O 120.0 . .
C03Q C01O C041 120.0 . .
C044 C048 P11 120.4(9) . .
C044 C048 C036 120.0 . .
C036 C048 P11 119.3(9) . .
C048 C044 C07M 120.0 . .
C044 C07M C053 120.0 . .
F01S C053 C07M 118.0(15) . .
F01S C053 C01P 121.9(14) . .
C01P C053 C07M 120.0 . .
C036 C01P C053 120.0 . .
C01P C036 C048 120.0 . .
C060 C04A P4 121.2(8) . .
C060 C04A C038 120.0 . .
C038 C04A P4 118.7(8) . .
C06M C060 C04A 120.0 . .
C060 C06M C081 120.0 . .
F01V C081 C06M 121.0(13) . .
F01V C081 C05F 119.0(13) . .
C05F C081 C06M 120.0 . .
C038 C05F C081 120.0 . .
C05F C038 C04A 120.0 . .
C04Z C04C P6 117.0(10) . .
C04Z C04C C063 120.0 . .
C063 C04C P6 122.8(10) . .
C04C C04Z C04O 120.0 . .
C07J C04O C04Z 120.0 . .
F01U C07J C04O 119.1(16) . .
F01U C07J C07L 120.8(16) . .
C04O C07J C07L 120.0 . .
C063 C07L C07J 120.0 . .
C07L C063 C04C 120.0 . .
C055 C04E P10 119.6(10) . .
C055 C04E C05E 120.0 . .
C05E C04E P10 120.1(10) . .
C02P C055 C04E 120.0 . .
C05X C02P C055 120.0 . .
F047 C05X C02P 116.5(14) . .
F047 C05X C6 123.5(14) . .
C6 C05X C02P 120.0 . .
C05X C6 C05E 120.0 . .
C6 C05E C04E 120.0 . .
C073 C04H P11 121.5(9) . .
C073 C04H C052 120.0 . .
C052 C04H P11 118.5(9) . .
C04H C073 C07B 120.0 . .
C07F C07B C073 120.0 . .
F01E C07F C07B 116.6(16) . .
F01E C07F C06J 123.4(16) . .
C06J C07F C07B 120.0 . .
C07F C06J C052 120.0 . .
C06J C052 C04H 120.0 . .
C083 C04K P12 120.4(10) . .
C083 C04K C04Q 120.0 . .
C04Q C04K P12 119.5(10) . .
C04K C083 C07D 120.0 . .
C07S C07D C083 120.0 . .
F020 C07S C07D 120.1(15) . .
F020 C07S C06O 119.8(15) . .
C06O C07S C07D 120.0 . .
C07S C06O C04Q 120.0 . .
C06O C04Q C04K 120.0 . .
C05R C04L P9 118.0(9) . .
C05R C04L C064 120.0 . .
C064 C04L P9 122.0(9) . .
C06T C05R C04L 120.0 . .
C07C C06T C05R 120.0 . .
F023 C07C C06T 122.7(15) . .
F023 C07C C085 117.3(15) . .
C06T C07C C085 120.0 . .
C07C C085 C064 120.0 . .
C085 C064 C04L 120.0 . .
C02C C04P P4 117.3(10) . .
C02C C04P C04V 120.0 . .
C04V C04P P4 122.4(9) . .
C04P C02C C031 120.0 . .
C03X C031 C02C 120.0 . .
F01I C03X C031 119.5(15) . .
F01I C03X C05V 120.5(15) . .
C031 C03X C05V 120.0 . .
C04V C05V C03X 120.0 . .
C05V C04V C04P 120.0 . .
C04J C061 P6 122.1(9) . .
C04J C061 C03Z 120.0 . .
C03Z C061 P6 117.5(9) . .
C061 C04J C06Y 120.0 . .
C04J C06Y C06H 120.0 . .
F022 C06H C06Y 119.9(14) . .
F022 C06H C034 119.8(14) . .
C034 C06H C06Y 120.0 . .
C06H C034 C03Z 120.0 . .
C034 C03Z C061 120.0 . .

loop_
_geom_bond_atom_site_label_1
_geom_bond_atom_site_label_2
_geom_bond_distance
_geom_bond_site_symmetry_2
Cu4 Cu4 2.536(5) 2
Cu4 Cu5 2.501(3) .
Cu4 Cu1 2.622(5) .
Cu4 Cu9 2.602(3) .
Cu4 Cu12 2.510(4) .
Cu4 Cu10 2.420(3) 2
Cu3 Cu1 2.638(2) .
Cu3 Cu9 2.425(4) .
Cu3 Cu12 2.543(3) .
Cu3 Cu11 2.585(3) 2
Cu3 Cu6 2.508(3) 2
Cu3 Cu2 2.500(4) .
Cu5 Cu1 2.643(3) .
Cu5 Cu12 2.499(3) .
Cu5 Cu11 2.425(3) .
Cu5 Cu6 2.533(4) .
Cu5 Cu10 2.584(4) .
Cu1 Cu4 2.622(5) 2
Cu1 Cu3 2.639(2) 2
Cu1 Cu5 2.643(3) 2
Cu1 Cu12 2.632(2) .
Cu1 Cu12 2.632(2) 2
Cu1 Cu6 2.653(3) .
Cu1 Cu6 2.653(3) 2
Cu1 Cu2 2.617(5) 2
Cu1 Cu2 2.617(5) .
Cu05 Cu15 2.508(3) 2_665
Cu05 Cu16 2.490(4) .
Cu05 Cu14 2.661(2) .
Cu05 Cu21 2.574(3) .
Cu05 Cu18 2.538(3) .
Cu05 Cu25 2.420(4) .
Cu05 Cu23 3.025(4) .
Cu9 Cu11 2.896(4) 2
Cu9 Cu10 2.787(4) 2
Cu9 P12 2.262(6) .
Cu12 Cu8 2.420(4) .
Cu12 Cu13 2.592(4) .
Cu15 Cu05 2.508(3) 2_665
Cu15 Cu16 2.493(4) 2_665
Cu15 Cu14 2.657(3) .
Cu15 Cu19 2.517(4) 2_665
Cu15 Cu21 2.981(4) 2_665
Cu15 Cu24 2.437(3) .
Cu15 Cu22 2.582(4) 2_665
Cu11 Cu3 2.585(3) 2
Cu11 Cu9 2.896(4) 2
Cu11 Cu6 3.007(4) .
Cu11 Cu10 2.834(4) .
Cu11 P8 2.270(5) .
Cu6 Cu3 2.508(3) 2
Cu6 Cu2 2.492(4) 2
Cu6 Cu7 2.581(4) .
Cu6 Cu13 2.427(3) .
Cu2 Cu6 2.492(4) 2
Cu2 Cu2 2.560(4) 2
Cu2 Cu8 2.594(4) .
Cu2 Cu7 2.991(4) 2
Cu2 Cu7 2.405(4) .
Cu20 Cu20 2.534(4) 2_665
Cu20 Cu14 2.631(4) .
Cu20 Cu19 2.500(3) .
Cu20 Cu18 2.505(4) 2_665
Cu20 Cu25 2.580(3) 2_665
Cu20 Cu0L 2.428(3) .
Cu20 Cu0L 3.045(3) 2_665
Cu16 Cu15 2.493(4) 2_665
Cu16 Cu16 2.568(4) 2_665
Cu16 Cu14 2.621(4) .
Cu16 Cu23 2.590(3) .
Cu16 Cu22 2.940(4) .
Cu16 Cu22 2.397(4) 2_665
Cu14 Cu05 2.661(2) 2_665
Cu14 Cu15 2.657(3) 2_665
Cu14 Cu20 2.631(4) 2_665
Cu14 Cu16 2.621(4) 2_665
Cu14 Cu19 2.645(3) 2_665
Cu14 Cu19 2.645(3) .
Cu14 Cu18 2.624(2) .
Cu14 Cu18 2.624(2) 2_665
Cu8 Cu7 2.869(4) .
Cu8 Cu13 2.872(4) .
Cu8 P11 2.261(6) .
Cu19 Cu15 2.517(4) 2_665
Cu19 Cu21 2.420(3) .
Cu19 Cu18 2.507(3) 2_665
Cu19 Cu0L 2.577(4) 2_665
Cu21 Cu15 2.981(4) 2_665
Cu21 Cu25 2.902(3) .
Cu21 Cu0L 2.862(4) 2_665
Cu21 P1 2.268(5) .
Cu18 Cu20 2.505(4) 2_665
Cu18 Cu19 2.507(3) 2_665
Cu18 Cu25 3.058(4) .
Cu18 Cu23 2.429(4) .
Cu18 Cu24 2.573(4) .
Cu10 Cu4 2.421(3) 2
Cu10 Cu9 2.787(4) 2
Cu10 P7 2.258(7) .
Cu25 Cu20 2.579(3) 2_665
Cu25 Cu0L 2.812(4) 2_665
Cu25 P2 2.258(6) .
Cu0L Cu20 3.045(3) 2_665
Cu0L Cu19 2.577(4) 2_665
Cu0L Cu21 2.862(4) 2_665
Cu0L Cu25 2.812(4) 2_665
Cu0L P3 2.259(7) .
Cu7 Cu2 2.991(4) 2
Cu7 Cu13 2.845(5) .
Cu7 P10 2.253(8) .
Cu23 Cu24 2.865(3) .
Cu23 Cu22 2.929(4) 2_665
Cu23 P5 2.263(6) .
Cu13 P9 2.274(6) .
Cu24 Cu22 2.860(4) 2_665
Cu24 P4 2.275(6) .
Cu22 Cu15 2.582(4) 2_665
Cu22 Cu16 2.397(4) 2_665
Cu22 Cu23 2.929(4) 2_665
Cu22 Cu24 2.860(4) 2_665
Cu22 P6 2.254(8) .
P8 C01D 1.853(15) .
P8 C01R 1.826(12) .
P8 C03M 1.836(13) .
P3 C019 1.819(11) .
P3 C024 1.830(13) .
P3 C02Q 1.822(10) .
P1 C02L 1.824(12) .
P1 C032 1.865(12) .
P1 C03P 1.815(14) .
P4 C02V 1.857(13) .
P4 C04A 1.839(11) .
P4 C04P 1.859(15) .
P7 C01A 1.823(13) .
P7 C01B 1.841(15) .
P7 C02W 1.814(12) .
P12 C030 1.819(12) .
P12 C03A 1.867(12) .
P12 C04K 1.824(15) .
P9 C02U 1.838(13) .
P9 C041 1.852(17) .
P9 C04L 1.821(12) .
P2 C01W 1.823(15) .
P2 C03G 1.806(12) .
P2 C03V 1.856(12) .
P5 C026 1.850(13) .
P5 C02X 1.817(14) .
P5 C03O 1.854(12) .
P6 C03B 1.834(14) .
P6 C04C 1.853(15) .
P6 C061 1.844(13) .
P10 C02Z 1.843(14) .
P10 C03I 1.840(16) .
P10 C04E 1.818(13) .
P11 C01M 1.838(15) .
P11 C048 1.855(13) .
P11 C04H 1.867(14) .
F013 C04W 1.328(18) .
F014 C04N 1.330(19) .
F015 C05P 1.318(17) .
F016 C071 1.342(17) .
F017 C07Z 1.321(18) .
F018 C069 1.34(2) .
C019 C01T 1.3900 .
C019 C057 1.3900 .
C01T C01N 1.3900 .
C01N C050 1.3900 .
C050 C06X 1.3900 .
C050 F02I 1.327(16) .
C06X C057 1.3900 .
C01A C01J 1.3900 .
C01A C021 1.3900 .
C01J C06Z 1.3900 .
C06Z C05C 1.3900 .
C05C C04M 1.3900 .
C05C F02M 1.349(17) .
C04M C021 1.3900 .
C01B C02G 1.3900 .
C01B C01G 1.3900 .
C02G C025 1.3900 .
C025 C045 1.3900 .
C045 C04R 1.3900 .
C045 F01C 1.309(19) .
C04R C01G 1.3900 .
C01D C03D 1.3900 .
C01D C05A 1.3900 .
C03D C04X 1.3900 .
C04X C059 1.3900 .
C059 C02F 1.3900 .
C059 F03F 1.33(2) .
C02F C05A 1.3900 .
F01E C07F 1.261(19) .
F01F C07A 1.34(2) .
F01I C03X 1.30(2) .
F01K C05Q 1.32(2) .
F01L C03H 1.384(18) .
C01M C03W 1.3900 .
C01M C04S 1.3900 .
C03W C051 1.3900 .
C051 C07X 1.3900 .
C07X C07T 1.3900 .
C07X F039 1.36(2) .
C07T C04S 1.3900 .
C01R C03R 1.3900 .
C01R C043 1.3900 .
C03R C068 1.3900 .
C068 C071 1.3900 .
C071 C065 1.3900 .
C065 C043 1.3900 .
F01S C053 1.303(19) .
F01U C07J 1.31(2) .
F01V C081 1.297(16) .
C01W C080 1.3900 .
C01W C033 1.3900 .
C080 C08C 1.3900 .
C08C C07A 1.3900 .
C07A C06U 1.3900 .
C06U C033 1.3900 .
F01Y C06K 1.35(2) .
F020 C07S 1.33(2) .
F022 C06H 1.344(19) .
F023 C07C 1.335(17) .
C024 C01H 1.3900 .
C024 C01Z 1.3900 .
C01H C03S 1.3900 .
C03S C03H 1.3900 .
C03H C03N 1.3900 .
C03N C01Z 1.3900 .
C026 C04Y 1.3900 .
C026 C042 1.3900 .
C04Y C05M 1.3900 .
C05M C07Z 1.3900 .
C07Z C05W 1.3900 .
C05W C042 1.3900 .
F027 C07V 1.314(17) .
F029 C06S 1.308(17) .
F02A C067 1.26(2) .
F02E C04T 1.313(18) .
F02K C066 1.33(2) .
C02L C06B 1.3900 .
C02L C03E 1.3900 .
C06B C07K 1.3900 .
C07K C04N 1.3900 .
C04N C062 1.3900 .
C062 C03E 1.3900 .
F02N C07G 1.332(19) .
F02O C03U 1.33(2) .
C02Q C05H 1.3900 .
C02Q C072 1.3900 .
C05H C06C 1.3900 .
C06C C069 1.3900 .
C069 C06A 1.3900 .
C06A C072 1.3900 .
F02T C06N 1.309(19) .
C02U C04I 1.3900 .
C02U C06Q 1.3900 .
C04I C075 1.3900 .
C075 C05Q 1.3900 .
C05Q C05S 1.3900 .
C05S C06Q 1.3900 .
C02V C058 1.3900 .
C02V C06W 1.3900 .
C058 C05D 1.3900 .
C05D C06N 1.3900 .
C06N C06P 1.3900 .
C06P C06W 1.3900 .
C02W C07E 1.3900 .
C02W C05L 1.3900 .
C07E C07R 1.3900 .
C07R C078 1.3900 .
C078 C07O 1.3900 .
C078 F049 1.344(17) .
C07O C05L 1.3900 .
C02X C056 1.3900 .
C02X C03C 1.3900 .
C056 C06R 1.3900 .
C06R C04D 1.3900 .
C04D C03L 1.3900 .
C04D F02Y 1.38(2) .
C03L C03C 1.3900 .
C02Z C05J 1.3900 .
C02Z C07N 1.3900 .
C05J C074 1.3900 .
C074 C066 1.3900 .
C066 C06V 1.3900 .
C06V C07N 1.3900 .
C030 C02B 1.3900 .
C030 C04G 1.3900 .
C02B C040 1.3900 .
C040 C06K 1.3900 .
C06K C07P 1.3900 .
C07P C04G 1.3900 .
C032 C03J 1.3900 .
C032 C046 1.3900 .
C03J C05K 1.3900 .
C05K C06S 1.3900 .
C06S C06D 1.3900 .
C06D C046 1.3900 .
C03A C02J 1.3900 .
C03A C02S 1.3900 .
C02J C02R 1.3900 .
C02R C07V 1.3900 .
C07V C05Z 1.3900 .
C05Z C02S 1.3900 .
C03B C082 1.3900 .
C03B C05B 1.3900 .
C082 C06L 1.3900 .
C06L C05Y 1.3900 .
C05Y C07H 1.3900 .
C05Y F054 1.291(19) .
C07H C05B 1.3900 .
C03G C01Q 1.3900 .
C03G C07Q 1.3900 .
C01Q C03Y 1.3900 .
C03Y C07G 1.3900 .
C07G C07I 1.3900 .
C07I C07Q 1.3900 .
C03I C05O 1.3900 .
C03I C04B 1.3900 .
C05O C076 1.3900 .
C076 C07W 1.3900 .
C07W C06G 1.3900 .
C07W F03T 1.28(2) .
C06G C04B 1.3900 .
C03M C06F 1.3900 .
C03M C04F 1.3900 .
C06F C05N 1.3900 .
C05N C04W 1.3900 .
C04W C05U 1.3900 .
C05U C04F 1.3900 .
C03O C035 1.3900 .
C03O C05G 1.3900 .
C035 C028 1.3900 .
C028 C05P 1.3900 .
C05P C06E 1.3900 .
C06E C05G 1.3900 .
C03P C02H 1.3900 .
C03P C05I 1.3900 .
C02H C01X 1.3900 .
C01X C03U 1.3900 .
C03U C03K 1.3900 .
C03K C05I 1.3900 .
C03V C04U 1.3900 .
C03V C02D 1.3900 .
C04U C05T 1.3900 .
C05T C04T 1.3900 .
C04T C037 1.3900 .
C037 C02D 1.3900 .
C041 C06I 1.3900 .
C041 C01O 1.3900 .
C06I C08B 1.3900 .
C08B C067 1.3900 .
C067 C03Q 1.3900 .
C03Q C01O 1.3900 .
F047 C05X 1.37(2) .
C048 C044 1.3900 .
C048 C036 1.3900 .
C044 C07M 1.3900 .
C07M C053 1.3900 .
C053 C01P 1.3900 .
C01P C036 1.3900 .
C04A C060 1.3900 .
C04A C038 1.3900 .
C060 C06M 1.3900 .
C06M C081 1.3900 .
C081 C05F 1.3900 .
C05F C038 1.3900 .
C04C C04Z 1.3900 .
C04C C063 1.3900 .
C04Z C04O 1.3900 .
C04O C07J 1.3900 .
C07J C07L 1.3900 .
C07L C063 1.3900 .
C04E C055 1.3900 .
C04E C05E 1.3900 .
C055 C02P 1.3900 .
C02P C05X 1.3900 .
C05X C6 1.3900 .
C6 C05E 1.3900 .
C04H C073 1.3900 .
C04H C052 1.3900 .
C073 C07B 1.3900 .
C07B C07F 1.3900 .
C07F C06J 1.3900 .
C06J C052 1.3900 .
C04K C083 1.3900 .
C04K C04Q 1.3900 .
C083 C07D 1.3900 .
C07D C07S 1.3900 .
C07S C06O 1.3900 .
C06O C04Q 1.3900 .
C04L C05R 1.3900 .
C04L C064 1.3900 .
C05R C06T 1.3900 .
C06T C07C 1.3900 .
C07C C085 1.3900 .
C085 C064 1.3900 .
C04P C02C 1.3900 .
C04P C04V 1.3900 .
C02C C031 1.3900 .
C031 C03X 1.3900 .
C03X C05V 1.3900 .
C05V C04V 1.3900 .
C061 C04J 1.3900 .
C061 C03Z 1.3900 .
C04J C06Y 1.3900 .
C06Y C06H 1.3900 .
C06H C034 1.3900 .
C034 C03Z 1.3900 .
